data_4313185
loop_
_publ_author_name
'Israel Martyr Mbomekalle'
'Bineta Keita'
'Louis Nadjo'
'Patrick Berthet'
'Kenneth I. Hardcastle'
'Craig L. Hill'
'Travis M. Anderson'

_publ_contact_author_address
; 
Emory University 
Department of Chemistry 
X-ray Crystallography Laboratory 
Atlanta GA 30322-2210 
USA 
;
_publ_contact_author_email khardca@emory.edu
_publ_contact_author_fax 404-727-6586
_publ_contact_author_name 'Kenneth I. Hardcastle'
_publ_contact_author_phone 404-727-6140
_publ_section_title
;
 Multi-Iron Tungstodiarsenates. Synthesis, Characterization, and
 Electrocatalytic Studies of \a\b\b\a-(FeIIIOH2)2FeIII2(As2W15O56)212-
;
_journal_name_full 'Inorganic Chemistry'
_journal_page_first 1163
_journal_page_last 1169
_journal_paper_doi 10.1021/ic0261169
_journal_volume 42
_journal_year 2003
_chemical_formula_moiety 'Na11 O53.5 11+, H3 O 1+. As4 Fe4 O114 W30 12-'
_chemical_formula_sum 'As4 Fe4 Na11 O167.5 W30'
_chemical_formula_weight 8971.47
_chemical_name_systematic
; 
 ? 
;
_space_group_IT_number 2
_symmetry_cell_setting triclinic
_symmetry_space_group_name_Hall '-P 1'
_symmetry_space_group_name_H-M 'P -1'
_atom_sites_solution_hydrogens geom
_atom_sites_solution_primary direct
_atom_sites_solution_secondary difmap
_audit_creation_method SHELXL-97
_cell_angle_alpha 90.246(2)
_cell_angle_beta 102.887(2)
_cell_angle_gamma 116.9720(10)
_cell_formula_units_Z 1
_cell_length_a 13.4341(11)
_cell_length_b 13.7628(11)
_cell_length_c 22.9990(18)
_cell_measurement_reflns_used 9896
_cell_measurement_temperature 100(2)
_cell_measurement_theta_max 33.05
_cell_measurement_theta_min 2.32
_cell_volume 3667.0(5)
_computing_cell_refinement 'Bruker SMART'
_computing_data_collection 'Bruker SMART'
_computing_data_reduction 'Bruker SAINT'
_computing_molecular_graphics 'Bruker SHELXTL'
_computing_publication_material 'Bruker SHELXTL'
_computing_structure_refinement 'SHELXL-97 (Sheldrick, 1997)'
_computing_structure_solution 'SHELXS-97 (Sheldrick, 1990)'
_diffrn_ambient_temperature 100(2)
_diffrn_measured_fraction_theta_full 0.911
_diffrn_measured_fraction_theta_max 0.911
_diffrn_measurement_device_type 'CCD area detector'
_diffrn_measurement_method 'phi and omega scans'
_diffrn_radiation_monochromator graphite
_diffrn_radiation_source 'fine-focus sealed tube'
_diffrn_radiation_type MoK\a
_diffrn_radiation_wavelength 0.71073
_diffrn_reflns_av_R_equivalents 0.0515
_diffrn_reflns_av_sigmaI/netI 0.0726
_diffrn_reflns_limit_h_max 19
_diffrn_reflns_limit_h_min -20
_diffrn_reflns_limit_k_max 20
_diffrn_reflns_limit_k_min -20
_diffrn_reflns_limit_l_max 34
_diffrn_reflns_limit_l_min -33
_diffrn_reflns_number 62284
_diffrn_reflns_theta_full 33.08
_diffrn_reflns_theta_max 33.08
_diffrn_reflns_theta_min 1.67
_exptl_absorpt_coefficient_mu 24.858
_exptl_absorpt_correction_T_max 1.0
_exptl_absorpt_correction_T_min 0.225765
_exptl_absorpt_correction_type multi-scan
_exptl_absorpt_process_details 'SADABS, Sheldrick 1996'
_exptl_crystal_colour yellow
_exptl_crystal_density_diffrn 4.063
_exptl_crystal_density_meas 0
_exptl_crystal_density_method 'not measured'
_exptl_crystal_description plate
_exptl_crystal_F_000 3917
_exptl_crystal_size_max 0.35
_exptl_crystal_size_mid 0.20
_exptl_crystal_size_min 0.03
_refine_diff_density_max 7.697
_refine_diff_density_min -4.018
_refine_diff_density_rms 0.702
_refine_ls_extinction_method none
_refine_ls_goodness_of_fit_ref 1.051
_refine_ls_hydrogen_treatment mixed
_refine_ls_matrix_type full
_refine_ls_number_parameters 951
_refine_ls_number_reflns 25342
_refine_ls_number_restraints 0
_refine_ls_restrained_S_all 1.051
_refine_ls_R_factor_all 0.0654
_refine_ls_R_factor_gt 0.0550
_refine_ls_shift/su_max 0.002
_refine_ls_shift/su_mean 0.000
_refine_ls_structure_factor_coef Fsqd
_refine_ls_weighting_details 'calc w=1/[\s^2^(Fo^2^)+(0.0848P)^2^+13.9572P] where P=(Fo^2^+2Fc^2^)/3'
_refine_ls_weighting_scheme calc
_refine_ls_wR_factor_gt 0.1481
_refine_ls_wR_factor_ref 0.1554
_reflns_number_gt 21112
_reflns_number_total 25342
_reflns_threshold_expression >2sigma(I)
_cod_data_source_file ic0261169-2_s2.cif
_cod_data_source_block ta1s
_cod_depositor_comments
;
The following automatic conversions were performed:

'_symmetry_cell_setting' value 'Triclinic' changed to 'triclinic'
according to the built-in table from CIF Core dictionary named
'cif_core.dic' version 2.4.1 from 2010-06-29.

Automatic conversion script
Id: cif_fix_values 1646 2011-03-28 12:23:43Z adriana 
;
_cod_original_formula_sum 'As4 Fe4 Na11 O167.50 W30'
_cod_database_code 4313185

loop_
_symmetry_equiv_pos_as_xyz
'x, y, z'
'-x, -y, -z'

loop_
_atom_site_label
_atom_site_type_symbol
_atom_site_fract_x
_atom_site_fract_y
_atom_site_fract_z
_atom_site_U_iso_or_equiv
_atom_site_adp_type
_atom_site_occupancy
_atom_site_symmetry_multiplicity
_atom_site_calc_flag
_atom_site_refinement_flags
_atom_site_disorder_assembly
_atom_site_disorder_group
Fe1 Fe 1.13655(11) 0.58224(10) 0.49385(6) 0.0068(2) Uani 1 1 d . . .
Fe2 Fe 1.05878(11) 0.34249(11) 0.53446(6) 0.0080(2) Uani 1 1 d . . .
O1W O 1.1102(6) 0.2633(6) 0.5976(4) 0.0138(14) Uani 1 1 d . . .
As1 As 0.86014(8) 0.24456(7) 0.21817(4) 0.00649(16) Uani 1 1 d . . .
As2 As 0.95450(8) 0.36457(7) 0.38946(4) 0.00589(16) Uani 1 1 d . . .
W1 W 0.94905(3) 0.17971(3) 0.095543(18) 0.00934(8) Uani 1 1 d . . .
W2 W 0.74596(3) 0.26624(3) 0.063876(18) 0.00926(7) Uani 1 1 d . . .
W3 W 0.67807(3) 0.01368(3) 0.107538(18) 0.00895(7) Uani 1 1 d . . .
W4 W 1.14414(3) 0.42591(3) 0.207813(17) 0.00786(7) Uani 1 1 d . . .
W5 W 0.94178(3) 0.51248(3) 0.177152(17) 0.00783(7) Uani 1 1 d . . .
W6 W 0.64599(3) 0.33291(3) 0.190765(17) 0.00795(7) Uani 1 1 d . . .
W7 W 0.57345(3) 0.07926(3) 0.232136(18) 0.00805(7) Uani 1 1 d . . .
W8 W 0.79512(3) -0.01938(3) 0.265188(18) 0.00822(7) Uani 1 1 d . . .
W9 W 1.06632(3) 0.14584(3) 0.253373(18) 0.00842(7) Uani 1 1 d . . .
W10 W 1.23539(3) 0.53873(3) 0.371903(17) 0.00743(7) Uani 1 1 d . . .
W11 W 1.03757(3) 0.62910(3) 0.340781(17) 0.00709(7) Uani 1 1 d . . .
W12 W 0.73723(3) 0.44834(3) 0.354071(17) 0.00682(7) Uani 1 1 d . . .
W13 W 0.66479(3) 0.19446(3) 0.395830(17) 0.00692(7) Uani 1 1 d . . .
W14 W 0.88423(3) 0.09781(3) 0.429699(17) 0.00772(7) Uani 1 1 d . . .
W15 W 1.15418(3) 0.26012(3) 0.418740(18) 0.00793(7) Uani 1 1 d . . .
O1 O 1.0235(6) 0.1612(6) 0.0482(3) 0.0137(14) Uani 1 1 d . . .
O2 O 0.6900(6) 0.3073(6) 0.0000(3) 0.0141(14) Uani 1 1 d . . .
O3 O 0.5775(7) -0.1126(6) 0.0685(3) 0.0150(14) Uani 1 1 d . . .
O4 O 1.2725(6) 0.4772(6) 0.1866(3) 0.0102(13) Uani 1 1 d . . .
O5 O 0.9492(6) 0.6254(6) 0.1429(3) 0.0132(13) Uani 1 1 d . . .
O6 O 0.5572(6) 0.3873(6) 0.1589(3) 0.0111(13) Uani 1 1 d . . .
O7 O 0.4377(6) -0.0296(6) 0.2231(3) 0.0125(13) Uani 1 1 d . . .
O8 O 0.7283(6) -0.1595(6) 0.2655(3) 0.0133(14) Uani 1 1 d . . .
O9 O 1.1692(6) 0.1071(6) 0.2466(3) 0.0120(13) Uani 1 1 d . . .
O10 O 1.3817(6) 0.6095(6) 0.3799(3) 0.0112(13) Uiso 1 1 d . . .
O11 O 1.0564(6) 0.7596(6) 0.3352(3) 0.0125(13) Uani 1 1 d . . .
O12 O 0.6699(6) 0.5297(5) 0.3518(3) 0.0109(13) Uani 1 1 d . . .
O13 O 0.5459(6) 0.1065(6) 0.4183(3) 0.0112(13) Uani 1 1 d . . .
O14 O 0.8261(6) -0.0240(5) 0.4607(3) 0.0112(13) Uani 1 1 d . . .
O15 O 1.2749(6) 0.2402(6) 0.4401(3) 0.0109(13) Uani 1 1 d . . .
O16 O 0.8634(6) 0.2428(6) 0.0431(3) 0.0120(13) Uani 1 1 d . . .
O17 O 0.6484(6) 0.1124(6) 0.0506(3) 0.0099(12) Uani 1 1 d . . .
O18 O 0.8073(6) 0.0427(6) 0.0727(3) 0.0113(13) Uani 1 1 d . . .
O19 O 1.0500(6) 0.3252(6) 0.1341(3) 0.0119(13) Uani 1 1 d . . .
O20 O 0.8687(6) 0.4054(6) 0.1089(3) 0.0118(13) Uani 1 1 d . . .
O21 O 0.6627(5) 0.2804(6) 0.1182(3) 0.0110(13) Uani 1 1 d . . .
O22 O 0.5948(6) 0.0469(6) 0.1539(3) 0.0096(12) Uani 1 1 d . . .
O23 O 0.7499(6) -0.0220(5) 0.1767(3) 0.0097(12) Uani 1 1 d . . .
O24 O 0.9964(6) 0.1290(6) 0.1656(3) 0.0121(13) Uani 1 1 d . . .
O25 O 1.1351(6) 0.2970(6) 0.2420(4) 0.0121(14) Uani 1 1 d . . .
O26 O 1.0892(6) 0.5247(6) 0.1736(3) 0.0121(13) Uani 1 1 d . . .
O27 O 0.7958(6) 0.4524(6) 0.1963(3) 0.0114(13) Uani 1 1 d . . .
O28 O 0.5316(6) 0.1873(6) 0.1964(3) 0.0112(13) Uani 1 1 d . . .
O29 O 0.6726(6) 0.0162(6) 0.2623(3) 0.0100(12) Uani 1 1 d . . .
O30 O 0.9430(6) 0.0017(6) 0.2555(3) 0.0095(12) Uani 1 1 d . . .
O31 O 0.9065(6) 0.1658(5) 0.2583(3) 0.0086(12) Uani 1 1 d . . .
O32 O 0.9647(5) 0.3734(5) 0.2255(3) 0.0086(12) Uani 1 1 d . . .
O33 O 0.7429(5) 0.2396(5) 0.2346(3) 0.0056(11) Uiso 1 1 d . . .
O34 O 0.8221(6) 0.1938(6) 0.1439(3) 0.0100(12) Uani 1 1 d . . .
O35 O 1.1971(6) 0.5019(6) 0.2839(3) 0.0109(13) Uani 1 1 d . . .
O36 O 1.0098(6) 0.5848(6) 0.2572(3) 0.0106(13) Uani 1 1 d . . .
O37 O 0.6681(6) 0.3797(6) 0.2718(3) 0.0118(13) Uani 1 1 d . . .
O38 O 0.5994(6) 0.1420(5) 0.3093(3) 0.0095(12) Uani 1 1 d . . .
O39 O 0.8506(6) 0.0259(5) 0.3461(3) 0.0100(13) Uani 1 1 d . . .
O40 O 1.1056(6) 0.1805(6) 0.3340(3) 0.0103(13) Uani 1 1 d . . .
O41 O 1.2108(6) 0.3916(6) 0.3792(3) 0.0095(12) Uani 1 1 d . . .
O42 O 1.1919(6) 0.6546(6) 0.3540(3) 0.0090(12) Uani 1 1 d . . .
O43 O 0.8733(6) 0.5420(5) 0.3318(3) 0.0092(12) Uani 1 1 d . . .
O44 O 0.6290(6) 0.3163(5) 0.3776(3) 0.0080(12) Uani 1 1 d . . .
O45 O 0.7475(6) 0.1128(6) 0.3971(3) 0.0112(13) Uani 1 1 d . . .
O46 O 1.0395(6) 0.1213(6) 0.4338(3) 0.0092(12) Uani 1 1 d . . .
O47 O 1.1591(6) 0.3310(6) 0.4860(3) 0.0097(12) Uiso 1 1 d . . .
O48 O 1.2293(6) 0.5584(5) 0.4503(3) 0.0100(12) Uani 1 1 d . . .
O49 O 1.0498(6) 0.6310(5) 0.4273(3) 0.0091(12) Uani 1 1 d . . .
O50 O 0.8273(6) 0.4966(5) 0.4374(3) 0.0077(12) Uani 1 1 d . . .
O51 O 0.7580(6) 0.2728(6) 0.4688(3) 0.0094(12) Uani 1 1 d . . .
O52 O 0.9318(6) 0.1983(6) 0.4937(3) 0.0113(13) Uani 1 1 d . . .
O53 O 0.9770(6) 0.2542(5) 0.3845(3) 0.0074(11) Uiso 1 1 d . . .
O54 O 1.0369(6) 0.4626(5) 0.3532(3) 0.0083(12) Uani 1 1 d . . .
O55 O 0.8146(6) 0.3285(5) 0.3620(3) 0.0078(12) Uani 1 1 d . . .
O56 O 0.9952(5) 0.4174(5) 0.4646(3) 0.0068(11) Uani 1 1 d . . .
Na1 Na 0.5000 0.0000 0.5000 0.0146(11) Uani 1 2 d S . .
Na2 Na 0.6386(4) 0.6633(4) 0.2916(2) 0.0169(9) Uani 1 1 d . . .
Na3 Na 0.7520(4) -0.0381(4) 0.5488(2) 0.0206(9) Uani 1 1 d . . .
Na4 Na 0.4394(4) 0.2629(4) 0.3912(2) 0.0185(9) Uani 1 1 d . . .
Na5 Na 0.4751(4) 0.4379(4) 0.0639(2) 0.0205(9) Uani 1 1 d . . .
Na6 Na 0.1901(5) 0.2339(5) 0.0048(3) 0.0341(13) Uani 1 1 d . . .
O2W O 0.7013(7) 0.1065(6) 0.5523(4) 0.0181(15) Uani 1 1 d . . .
O3W O 0.7009(6) 0.7525(6) 0.3951(4) 0.0177(15) Uani 1 1 d . . .
O4W O 0.3022(7) 0.3422(7) 0.0993(4) 0.0185(15) Uani 1 1 d . . .
O5W O 0.5331(7) 0.3400(7) 0.4871(4) 0.0205(17) Uani 1 1 d . . .
O6W O 0.4855(7) 0.4864(7) 0.2425(4) 0.0191(16) Uani 1 1 d . . .
O7W O 0.5502(7) 0.8884(7) 0.3550(4) 0.0199(16) Uani 1 1 d . . .
O8W O 0.7518(7) 0.6434(7) 0.2266(4) 0.0224(18) Uani 1 1 d . . .
O9W O 0.5667(7) -0.1264(6) 0.4761(4) 0.0180(15) Uani 1 1 d . . .
O10W O 0.4793(7) 0.7084(7) 0.2711(5) 0.030(2) Uani 1 1 d . . .
O11W O 0.9502(7) 0.0619(6) 0.6122(4) 0.0199(17) Uani 1 1 d . . .
O12W O 0.3397(7) 0.9057(7) 0.3352(4) 0.0219(17) Uani 1 1 d . . .
O13W O 0.3072(7) 0.0825(7) 0.3566(4) 0.0197(16) Uani 1 1 d . . .
O14W O 0.5719(7) 0.5750(7) 0.4485(4) 0.0214(17) Uani 1 1 d . . .
O15W O 0.0000 0.0000 0.0000 0.024(2) Uiso 1 2 d S . .
O16W O 0.4144(8) 0.4003(7) 0.3450(5) 0.027(2) Uani 1 1 d . . .
O17W O 0.6126(7) 0.4755(7) 0.0068(4) 0.0240(18) Uani 1 1 d . . .
O18W O 0.5776(9) 0.6144(8) 0.1209(4) 0.030(2) Uani 1 1 d . . .
O19W O 0.3074(8) 0.1716(9) 0.1626(5) 0.035(2) Uani 1 1 d . . .
O20W O 0.3705(8) 0.2842(8) -0.0178(5) 0.032(2) Uani 1 1 d . . .
O21W O 0.9376(10) 0.8207(9) 0.1991(6) 0.048(3) Uani 1 1 d . . .
O22W O 0.1605(9) 0.3784(11) -0.0256(5) 0.046(3) Uani 1 1 d . . .
O23W O 0.0766(10) 0.4768(10) 0.0372(5) 0.043(3) Uani 1 1 d . . .
O24W O 0.4602(9) 0.7255(8) 0.1476(5) 0.039(2) Uani 1 1 d . . .
O25W O 0.2360(11) 0.6741(11) 0.1118(6) 0.050(3) Uani 1 1 d . . .
O26W O 0.1989(11) 0.0794(10) 0.0420(6) 0.049(3) Uani 1 1 d . . .
O27W O 0.1624(14) 0.8222(13) 0.2258(8) 0.025(3) Uiso 0.55 1 d P . .
O28W O 0.6286(13) 0.0013(12) 0.9352(7) 0.036(3) Uiso 0.70 1 d P . .
O29W O 0.027(2) 0.1197(19) -0.0824(11) 0.044(5) Uiso 0.50 1 d P . .
O30W O 0.185(2) 0.845(2) 0.1040(12) 0.048(6) Uiso 0.50 1 d P . .

loop_
_atom_site_aniso_label
_atom_site_aniso_U_11
_atom_site_aniso_U_22
_atom_site_aniso_U_33
_atom_site_aniso_U_23
_atom_site_aniso_U_13
_atom_site_aniso_U_12
Fe1 0.0046(5) 0.0064(6) 0.0089(6) 0.0012(5) 0.0028(5) 0.0018(5)
Fe2 0.0059(5) 0.0074(6) 0.0108(6) 0.0009(5) 0.0030(5) 0.0028(5)
O1W 0.009(3) 0.011(3) 0.021(4) 0.004(3) 0.007(3) 0.003(3)
As1 0.0058(4) 0.0067(4) 0.0079(4) 0.0011(3) 0.0029(3) 0.0032(3)
As2 0.0045(4) 0.0056(4) 0.0076(4) 0.0009(3) 0.0022(3) 0.0021(3)
W1 0.00725(15) 0.01017(16) 0.01039(17) 0.00013(13) 0.00390(13) 0.00315(13)
W2 0.00876(16) 0.01022(16) 0.00928(17) 0.00076(12) 0.00258(13) 0.00471(14)
W3 0.00703(15) 0.00840(16) 0.01031(17) 0.00023(12) 0.00295(13) 0.00234(13)
W4 0.00546(15) 0.00822(16) 0.01017(17) 0.00112(12) 0.00353(12) 0.00272(13)
W5 0.00670(15) 0.00789(16) 0.00972(17) 0.00203(12) 0.00324(12) 0.00356(13)
W6 0.00579(15) 0.00896(16) 0.00983(17) 0.00112(12) 0.00202(12) 0.00404(13)
W7 0.00557(15) 0.00781(16) 0.01028(17) 0.00096(12) 0.00279(12) 0.00235(13)
W8 0.00753(15) 0.00665(15) 0.01091(17) 0.00114(12) 0.00342(13) 0.00317(13)
W9 0.00732(15) 0.00867(16) 0.01132(17) 0.00149(12) 0.00403(13) 0.00469(13)
W10 0.00422(14) 0.00812(16) 0.01008(17) 0.00087(12) 0.00309(12) 0.00240(13)
W11 0.00560(15) 0.00638(15) 0.00987(16) 0.00160(12) 0.00341(12) 0.00262(13)
W12 0.00440(14) 0.00666(15) 0.00996(17) 0.00119(12) 0.00255(12) 0.00270(12)
W13 0.00461(14) 0.00652(15) 0.00978(16) 0.00136(12) 0.00316(12) 0.00212(12)
W14 0.00656(15) 0.00655(15) 0.01065(17) 0.00171(12) 0.00336(12) 0.00302(13)
W15 0.00547(15) 0.00845(16) 0.01124(17) 0.00148(12) 0.00331(12) 0.00387(13)
O1 0.012(3) 0.016(3) 0.017(4) 0.003(3) 0.008(3) 0.007(3)
O2 0.016(3) 0.017(3) 0.009(3) 0.001(3) 0.004(3) 0.007(3)
O3 0.016(3) 0.014(3) 0.015(4) 0.000(3) 0.005(3) 0.007(3)
O4 0.007(3) 0.014(3) 0.014(3) 0.000(3) 0.006(2) 0.007(3)
O5 0.010(3) 0.015(3) 0.014(3) 0.004(3) 0.001(3) 0.005(3)
O6 0.008(3) 0.011(3) 0.017(4) 0.009(3) 0.006(3) 0.005(3)
O7 0.013(3) 0.009(3) 0.016(4) 0.001(3) 0.006(3) 0.004(3)
O8 0.013(3) 0.009(3) 0.017(4) 0.000(3) 0.005(3) 0.003(3)
O9 0.012(3) 0.019(4) 0.012(3) 0.007(3) 0.004(3) 0.013(3)
O11 0.017(3) 0.013(3) 0.013(3) 0.006(3) 0.008(3) 0.010(3)
O12 0.007(3) 0.007(3) 0.017(4) -0.001(3) 0.002(3) 0.003(3)
O13 0.006(3) 0.012(3) 0.012(3) 0.005(3) 0.000(2) 0.001(3)
O14 0.010(3) 0.008(3) 0.017(4) 0.004(3) 0.004(3) 0.006(3)
O15 0.003(3) 0.013(3) 0.019(4) -0.001(3) 0.004(2) 0.004(3)
O16 0.010(3) 0.014(3) 0.009(3) -0.002(3) 0.000(3) 0.005(3)
O17 0.013(3) 0.011(3) 0.006(3) -0.002(2) 0.002(2) 0.006(3)
O18 0.010(3) 0.016(3) 0.008(3) 0.000(3) 0.001(2) 0.006(3)
O19 0.012(3) 0.014(3) 0.008(3) 0.002(3) 0.002(3) 0.005(3)
O20 0.006(3) 0.013(3) 0.011(3) 0.000(3) -0.002(2) 0.002(3)
O21 0.001(3) 0.016(3) 0.013(3) -0.008(3) -0.002(2) 0.003(3)
O22 0.005(3) 0.010(3) 0.010(3) 0.000(2) -0.002(2) 0.002(2)
O23 0.007(3) 0.009(3) 0.014(3) 0.003(2) 0.002(2) 0.005(3)
O24 0.006(3) 0.014(3) 0.013(3) 0.004(3) 0.001(2) 0.003(3)
O25 0.005(3) 0.008(3) 0.025(4) 0.001(3) 0.005(3) 0.003(3)
O26 0.007(3) 0.013(3) 0.021(4) 0.003(3) 0.009(3) 0.005(3)
O27 0.007(3) 0.018(3) 0.009(3) 0.000(3) 0.004(2) 0.006(3)
O28 0.007(3) 0.010(3) 0.018(4) 0.002(3) 0.010(3) 0.001(3)
O29 0.003(3) 0.012(3) 0.011(3) 0.001(2) 0.001(2) 0.000(2)
O30 0.010(3) 0.012(3) 0.009(3) 0.001(2) 0.003(2) 0.007(3)
O31 0.004(3) 0.005(3) 0.016(3) 0.000(2) 0.002(2) 0.002(2)
O32 0.002(3) 0.006(3) 0.014(3) 0.001(2) 0.001(2) -0.001(2)
O34 0.008(3) 0.014(3) 0.011(3) 0.003(2) 0.005(2) 0.006(3)
O35 0.008(3) 0.011(3) 0.015(3) 0.003(3) 0.004(3) 0.005(3)
O36 0.008(3) 0.014(3) 0.011(3) 0.001(3) 0.002(2) 0.006(3)
O37 0.011(3) 0.010(3) 0.016(4) 0.005(3) 0.008(3) 0.004(3)
O38 0.009(3) 0.003(3) 0.015(3) 0.002(2) 0.005(3) 0.001(2)
O39 0.008(3) 0.009(3) 0.019(4) 0.005(3) 0.009(3) 0.006(3)
O40 0.009(3) 0.009(3) 0.017(4) 0.003(3) 0.005(3) 0.007(3)
O41 0.006(3) 0.015(3) 0.010(3) 0.003(2) 0.003(2) 0.006(3)
O42 0.010(3) 0.010(3) 0.009(3) 0.001(2) 0.006(2) 0.005(3)
O43 0.007(3) 0.004(3) 0.013(3) 0.000(2) 0.000(2) 0.001(2)
O44 0.006(3) 0.007(3) 0.010(3) 0.004(2) 0.006(2) 0.001(2)
O45 0.003(3) 0.013(3) 0.014(3) 0.001(3) 0.002(2) 0.000(2)
O46 0.011(3) 0.010(3) 0.009(3) 0.006(2) 0.003(2) 0.007(3)
O48 0.006(3) 0.007(3) 0.015(3) 0.000(2) 0.002(2) 0.002(2)
O49 0.008(3) 0.007(3) 0.014(3) 0.006(2) 0.003(2) 0.004(2)
O50 0.009(3) 0.006(3) 0.012(3) 0.004(2) 0.006(2) 0.005(2)
O51 0.011(3) 0.012(3) 0.008(3) 0.005(2) 0.004(2) 0.007(3)
O52 0.007(3) 0.010(3) 0.015(3) -0.001(3) 0.003(3) 0.003(3)
O54 0.007(3) 0.001(3) 0.015(3) 0.003(2) 0.002(2) 0.001(2)
O55 0.006(3) 0.010(3) 0.011(3) 0.003(2) 0.006(2) 0.006(2)
O56 0.004(3) 0.009(3) 0.004(3) -0.002(2) -0.001(2) 0.001(2)
Na1 0.015(3) 0.013(3) 0.019(3) 0.007(2) 0.009(2) 0.007(2)
Na2 0.019(2) 0.0125(19) 0.020(2) 0.0037(16) 0.0045(17) 0.0073(17)
Na3 0.015(2) 0.022(2) 0.025(3) 0.0050(19) 0.0086(18) 0.0075(19)
Na4 0.0114(19) 0.020(2) 0.024(2) 0.0042(18) 0.0062(17) 0.0059(18)
Na5 0.019(2) 0.023(2) 0.020(2) 0.0022(18) 0.0039(18) 0.011(2)
Na6 0.033(3) 0.038(3) 0.029(3) 0.002(2) 0.014(2) 0.013(3)
O2W 0.018(4) 0.012(3) 0.018(4) 0.003(3) 0.007(3) 0.002(3)
O3W 0.010(3) 0.019(4) 0.025(4) 0.005(3) 0.006(3) 0.007(3)
O4W 0.014(3) 0.022(4) 0.019(4) 0.006(3) 0.006(3) 0.008(3)
O5W 0.016(4) 0.032(5) 0.015(4) -0.004(3) 0.003(3) 0.011(4)
O6W 0.010(3) 0.018(4) 0.025(4) -0.001(3) -0.001(3) 0.006(3)
O7W 0.023(4) 0.019(4) 0.018(4) 0.005(3) 0.005(3) 0.011(3)
O8W 0.019(4) 0.015(4) 0.035(5) 0.003(3) 0.009(4) 0.009(3)
O9W 0.014(3) 0.014(4) 0.023(4) 0.002(3) 0.004(3) 0.005(3)
O10W 0.014(4) 0.023(4) 0.050(6) -0.005(4) 0.009(4) 0.006(4)
O11W 0.014(4) 0.014(4) 0.033(5) 0.008(3) 0.011(3) 0.006(3)
O12W 0.020(4) 0.022(4) 0.024(4) 0.002(3) 0.010(3) 0.008(3)
O13W 0.018(4) 0.024(4) 0.022(4) 0.002(3) 0.005(3) 0.014(3)
O14W 0.026(4) 0.025(4) 0.020(4) 0.002(3) 0.015(3) 0.013(4)
O16W 0.025(4) 0.023(4) 0.042(6) 0.016(4) 0.023(4) 0.012(4)
O17W 0.022(4) 0.027(4) 0.034(5) 0.015(4) 0.010(4) 0.020(4)
O18W 0.035(5) 0.036(5) 0.019(4) 0.002(4) 0.002(4) 0.020(5)
O19W 0.022(5) 0.053(7) 0.043(6) 0.025(5) 0.014(4) 0.025(5)
O20W 0.030(5) 0.024(5) 0.044(6) 0.003(4) 0.019(4) 0.010(4)
O21W 0.038(6) 0.028(5) 0.082(10) -0.019(6) 0.023(6) 0.016(5)
O22W 0.020(5) 0.076(9) 0.035(6) 0.030(6) 0.006(4) 0.018(5)
O23W 0.040(6) 0.057(7) 0.045(7) 0.031(6) 0.011(5) 0.032(6)
O24W 0.038(6) 0.029(5) 0.046(7) 0.006(5) 0.011(5) 0.013(5)
O25W 0.051(7) 0.066(8) 0.053(8) 0.038(7) 0.042(6) 0.030(7)
O26W 0.058(8) 0.047(7) 0.060(8) 0.005(6) 0.031(7) 0.032(6)

loop_
_atom_type_symbol
_atom_type_description
_atom_type_scat_dispersion_real
_atom_type_scat_dispersion_imag
_atom_type_scat_source
O O 0.0106 0.0060 'International Tables Vol C Tables 4.2.6.8 and 6.1.1.4'
Fe Fe 0.3463 0.8444 'International Tables Vol C Tables 4.2.6.8 and 6.1.1.4'
As As 0.0499 2.0058 'International Tables Vol C Tables 4.2.6.8 and 6.1.1.4'
W W -0.8490 6.8722 'International Tables Vol C Tables 4.2.6.8 and 6.1.1.4'
Na Na 0.0362 0.0249 'International Tables Vol C Tables 4.2.6.8 and 6.1.1.4'

loop_
_geom_angle_atom_site_label_1
_geom_angle_atom_site_label_2
_geom_angle_atom_site_label_3
_geom_angle
_geom_angle_site_symmetry_1
_geom_angle_site_symmetry_3
_geom_angle_publ_flag
O48 Fe1 O51 99.3(3) . 2_766 ?
O48 Fe1 O50 94.1(3) . 2_766 ?
O51 Fe1 O50 96.9(3) 2_766 2_766 ?
O48 Fe1 O49 97.9(3) . . ?
O51 Fe1 O49 94.3(3) 2_766 . ?
O50 Fe1 O49 162.1(3) 2_766 . ?
O48 Fe1 O56 92.7(3) . . ?
O51 Fe1 O56 167.7(3) 2_766 . ?
O50 Fe1 O56 79.5(3) 2_766 . ?
O49 Fe1 O56 86.6(3) . . ?
O48 Fe1 O56 169.9(3) . 2_766 ?
O51 Fe1 O56 90.7(3) 2_766 2_766 ?
O50 Fe1 O56 86.1(3) 2_766 2_766 ?
O49 Fe1 O56 79.7(3) . 2_766 ?
O56 Fe1 O56 77.4(3) . 2_766 ?
O52 Fe2 O47 90.0(3) . . ?
O52 Fe2 O1W 88.4(3) . . ?
O47 Fe2 O1W 91.0(3) . . ?
O52 Fe2 O49 90.7(3) . 2_766 ?
O47 Fe2 O49 170.1(3) . 2_766 ?
O1W Fe2 O49 98.9(3) . 2_766 ?
O52 Fe2 O50 167.9(3) . 2_766 ?
O47 Fe2 O50 90.8(3) . 2_766 ?
O1W Fe2 O50 103.6(3) . 2_766 ?
O49 Fe2 O50 86.4(3) 2_766 2_766 ?
O52 Fe2 O56 88.0(3) . . ?
O47 Fe2 O56 89.2(3) . . ?
O1W Fe2 O56 176.5(3) . . ?
O49 Fe2 O56 81.0(3) 2_766 . ?
O50 Fe2 O56 79.9(3) 2_766 . ?
O32 As1 O31 111.6(3) . . ?
O32 As1 O33 111.5(3) . . ?
O31 As1 O33 111.9(3) . . ?
O32 As1 O34 106.7(3) . . ?
O31 As1 O34 107.4(3) . . ?
O33 As1 O34 107.5(3) . . ?
O55 As2 O54 111.3(3) . . ?
O55 As2 O53 110.3(3) . . ?
O54 As2 O53 109.9(3) . . ?
O55 As2 O56 108.6(3) . . ?
O54 As2 O56 107.7(3) . . ?
O53 As2 O56 108.9(3) . . ?
O1 W1 O24 103.7(3) . . ?
O1 W1 O19 102.9(3) . . ?
O24 W1 O19 88.0(3) . . ?
O1 W1 O18 99.9(3) . . ?
O24 W1 O18 90.5(3) . . ?
O19 W1 O18 156.9(3) . . ?
O1 W1 O16 100.1(3) . . ?
O24 W1 O16 156.1(3) . . ?
O19 W1 O16 86.6(3) . . ?
O18 W1 O16 85.5(3) . . ?
O1 W1 O34 169.7(3) . . ?
O24 W1 O34 84.2(3) . . ?
O19 W1 O34 83.7(3) . . ?
O18 W1 O34 73.2(3) . . ?
O16 W1 O34 72.1(3) . . ?
O2 W2 O17 101.4(3) . . ?
O2 W2 O16 103.2(3) . . ?
O17 W2 O16 89.2(3) . . ?
O2 W2 O21 102.1(3) . . ?
O17 W2 O21 89.8(3) . . ?
O16 W2 O21 154.3(3) . . ?
O2 W2 O20 102.5(3) . . ?
O17 W2 O20 156.0(3) . . ?
O16 W2 O20 87.3(3) . . ?
O21 W2 O20 83.3(3) . . ?
O2 W2 O34 173.2(3) . . ?
O17 W2 O34 74.1(3) . . ?
O16 W2 O34 72.0(3) . . ?
O21 W2 O34 83.1(3) . . ?
O20 W2 O34 82.3(3) . . ?
O3 W3 O23 103.3(3) . . ?
O3 W3 O22 103.0(3) . . ?
O23 W3 O22 88.2(3) . . ?
O3 W3 O18 100.4(3) . . ?
O23 W3 O18 90.5(3) . . ?
O22 W3 O18 156.2(3) . . ?
O3 W3 O17 100.2(3) . . ?
O23 W3 O17 156.6(3) . . ?
O22 W3 O17 86.9(3) . . ?
O18 W3 O17 84.9(3) . . ?
O3 W3 O34 169.7(3) . . ?
O23 W3 O34 84.2(3) . . ?
O22 W3 O34 84.2(3) . . ?
O18 W3 O34 72.1(3) . . ?
O17 W3 O34 72.5(3) . . ?
O4 W4 O35 99.6(3) . . ?
O4 W4 O25 103.0(3) . . ?
O35 W4 O25 90.1(3) . . ?
O4 W4 O26 99.2(3) . . ?
O35 W4 O26 92.6(3) . . ?
O25 W4 O26 156.9(3) . . ?
O4 W4 O19 95.5(3) . . ?
O35 W4 O19 164.7(3) . . ?
O25 W4 O19 84.6(3) . . ?
O26 W4 O19 86.9(3) . . ?
O4 W4 O32 171.0(3) . . ?
O35 W4 O32 83.3(3) . . ?
O25 W4 O32 85.4(3) . . ?
O26 W4 O32 72.2(3) . . ?
O19 W4 O32 82.0(3) . . ?
O5 W5 O20 99.3(3) . . ?
O5 W5 O36 96.9(3) . . ?
O20 W5 O36 163.8(3) . . ?
O5 W5 O27 103.5(3) . . ?
O20 W5 O27 87.1(3) . . ?
O36 W5 O27 87.7(3) . . ?
O5 W5 O26 99.2(3) . . ?
O20 W5 O26 89.8(3) . . ?
O36 W5 O26 89.0(3) . . ?
O27 W5 O26 157.3(3) . . ?
O5 W5 O32 170.5(3) . . ?
O20 W5 O32 83.8(3) . . ?
O36 W5 O32 80.4(3) . . ?
O27 W5 O32 85.6(3) . . ?
O26 W5 O32 71.8(3) . . ?
O6 W6 O37 98.0(3) . . ?
O6 W6 O27 102.1(3) . . ?
O37 W6 O27 86.4(3) . . ?
O6 W6 O21 98.0(3) . . ?
O37 W6 O21 163.2(3) . . ?
O27 W6 O21 85.3(3) . . ?
O6 W6 O28 99.6(3) . . ?
O37 W6 O28 92.2(3) . . ?
O27 W6 O28 158.3(3) . . ?
O21 W6 O28 90.1(3) . . ?
O6 W6 O33 172.3(3) . . ?
O37 W6 O33 81.7(3) . . ?
O27 W6 O33 85.6(3) . . ?
O21 W6 O33 83.2(3) . . ?
O28 W6 O33 72.8(3) . . ?
O7 W7 O38 100.7(3) . . ?
O7 W7 O29 103.0(3) . . ?
O38 W7 O29 90.2(3) . . ?
O7 W7 O28 99.5(3) . . ?
O38 W7 O28 91.7(3) . . ?
O29 W7 O28 156.7(3) . . ?
O7 W7 O22 96.6(3) . . ?
O38 W7 O22 162.6(3) . . ?
O29 W7 O22 84.1(3) . . ?
O28 W7 O22 87.2(3) . . ?
O7 W7 O33 171.1(3) . . ?
O38 W7 O33 81.6(3) . . ?
O29 W7 O33 85.6(3) . . ?
O28 W7 O33 71.8(2) . . ?
O22 W7 O33 81.6(2) . . ?
O8 W8 O39 100.3(3) . . ?
O8 W8 O29 102.7(3) . . ?
O39 W8 O29 90.9(3) . . ?
O8 W8 O30 99.3(3) . . ?
O39 W8 O30 93.3(3) . . ?
O29 W8 O30 156.5(3) . . ?
O8 W8 O23 96.2(3) . . ?
O39 W8 O23 163.3(3) . . ?
O29 W8 O23 82.8(3) . . ?
O30 W8 O23 86.7(3) . . ?
O8 W8 O31 170.8(3) . . ?
O39 W8 O31 83.1(3) . . ?
O29 W8 O31 85.7(3) . . ?
O30 W8 O31 71.9(3) . . ?
O23 W8 O31 81.0(3) . . ?
O9 W9 O40 99.9(3) . . ?
O9 W9 O25 103.4(3) . . ?
O40 W9 O25 91.2(3) . . ?
O9 W9 O30 98.1(3) . . ?
O40 W9 O30 93.3(3) . . ?
O25 W9 O30 157.0(3) . . ?
O9 W9 O24 96.0(3) . . ?
O40 W9 O24 163.8(3) . . ?
O25 W9 O24 81.8(3) . . ?
O30 W9 O24 87.8(3) . . ?
O9 W9 O31 170.1(3) . . ?
O40 W9 O31 83.4(3) . . ?
O25 W9 O31 85.9(3) . . ?
O30 W9 O31 72.3(2) . . ?
O24 W9 O31 81.6(3) . . ?
O10 W10 O48 100.2(3) . . ?
O10 W10 O41 102.3(3) . . ?
O48 W10 O41 91.7(3) . . ?
O10 W10 O42 100.9(3) . . ?
O48 W10 O42 88.6(3) . . ?
O41 W10 O42 156.4(3) . . ?
O10 W10 O35 94.8(3) . . ?
O48 W10 O35 164.8(3) . . ?
O41 W10 O35 87.5(3) . . ?
O42 W10 O35 86.1(3) . . ?
O10 W10 O54 171.9(3) . . ?
O48 W10 O54 83.0(3) . . ?
O41 W10 O54 84.9(2) . . ?
O42 W10 O54 71.7(3) . . ?
O35 W10 O54 81.8(3) . . ?
O11 W11 O42 100.3(3) . . ?
O11 W11 O36 98.1(3) . . ?
O42 W11 O36 90.4(3) . . ?
O11 W11 O43 104.0(3) . . ?
O42 W11 O43 155.7(3) . . ?
O36 W11 O43 87.5(3) . . ?
O11 W11 O49 97.3(3) . . ?
O42 W11 O49 90.4(3) . . ?
O36 W11 O49 164.2(3) . . ?
O43 W11 O49 85.3(3) . . ?
O11 W11 O54 172.8(3) . . ?
O42 W11 O54 72.7(3) . . ?
O36 W11 O54 84.0(3) . . ?
O43 W11 O54 82.9(3) . . ?
O49 W11 O54 81.2(3) . . ?
O12 W12 O43 101.8(3) . . ?
O12 W12 O44 101.6(3) . . ?
O43 W12 O44 156.6(3) . . ?
O12 W12 O37 97.2(3) . . ?
O43 W12 O37 89.2(3) . . ?
O44 W12 O37 87.8(3) . . ?
O12 W12 O50 96.8(3) . . ?
O43 W12 O50 87.2(3) . . ?
O44 W12 O50 90.1(3) . . ?
O37 W12 O50 165.9(3) . . ?
O12 W12 O55 174.4(3) . . ?
O43 W12 O55 83.7(3) . . ?
O44 W12 O55 73.0(2) . . ?
O37 W12 O55 84.1(3) . . ?
O50 W12 O55 82.0(2) . . ?
O13 W13 O51 99.4(3) . . ?
O13 W13 O45 102.8(3) . . ?
O51 W13 O45 91.5(3) . . ?
O13 W13 O44 100.8(3) . . ?
O51 W13 O44 88.8(3) . . ?
O45 W13 O44 156.0(3) . . ?
O13 W13 O38 96.4(3) . . ?
O51 W13 O38 164.1(3) . . ?
O45 W13 O38 87.2(3) . . ?
O44 W13 O38 86.0(3) . . ?
O13 W13 O55 172.4(3) . . ?
O51 W13 O55 81.5(3) . . ?
O45 W13 O55 84.7(3) . . ?
O44 W13 O55 71.7(2) . . ?
O38 W13 O55 82.5(3) . . ?
O14 W14 O52 101.7(3) . . ?
O14 W14 O45 100.6(3) . . ?
O52 W14 O45 93.1(3) . . ?
O14 W14 O46 102.3(3) . . ?
O52 W14 O46 93.0(3) . . ?
O45 W14 O46 154.5(3) . . ?
O14 W14 O39 95.3(3) . . ?
O52 W14 O39 163.0(3) . . ?
O45 W14 O39 83.8(3) . . ?
O46 W14 O39 83.2(3) . . ?
O14 W14 O53 173.0(3) . . ?
O52 W14 O53 82.2(3) . . ?
O45 W14 O53 84.9(3) . . ?
O46 W14 O53 71.5(2) . . ?
O39 W14 O53 80.9(3) . . ?
O15 W15 O47 102.6(3) . . ?
O15 W15 O46 99.4(3) . . ?
O47 W15 O46 92.6(3) . . ?
O15 W15 O41 102.1(3) . . ?
O47 W15 O41 93.9(3) . . ?
O46 W15 O41 155.6(3) . . ?
O15 W15 O40 93.5(3) . . ?
O47 W15 O40 163.9(3) . . ?
O46 W15 O40 83.3(3) . . ?
O41 W15 O40 84.0(3) . . ?
O15 W15 O53 170.0(3) . . ?
O47 W15 O53 83.9(3) . . ?
O46 W15 O53 72.4(3) . . ?
O41 W15 O53 84.9(3) . . ?
O40 W15 O53 80.0(2) . . ?
W1 O1 Na6 149.9(4) . 1_655 ?
W6 O6 Na5 144.2(4) . . ?
W8 O8 Na2 164.9(4) . 1_545 ?
W12 O12 Na2 139.6(4) . . ?
W13 O13 Na1 138.8(4) . . ?
W14 O14 Na3 122.4(4) . . ?
W15 O15 Na4 134.6(4) . 1_655 ?
W15 O15 Na3 119.4(3) . 2_756 ?
Na4 O15 Na3 84.5(2) 1_655 2_756 ?
W2 O16 W1 122.6(4) . . ?
W2 O17 W3 121.0(4) . . ?
W1 O18 W3 121.1(4) . . ?
W1 O19 W4 149.6(4) . . ?
W5 O20 W2 152.8(4) . . ?
W6 O21 W2 155.6(4) . . ?
W3 O22 W7 150.5(4) . . ?
W3 O23 W8 152.6(4) . . ?
W1 O24 W9 153.3(4) . . ?
W9 O25 W4 156.5(4) . . ?
W4 O26 W5 122.7(4) . . ?
W5 O27 W6 150.6(4) . . ?
W6 O28 W7 121.9(4) . . ?
W8 O29 W7 156.2(4) . . ?
W9 O30 W8 121.8(3) . . ?
As1 O31 W9 125.5(4) . . ?
As1 O31 W8 125.6(3) . . ?
W9 O31 W8 93.7(2) . . ?
As1 O32 W4 125.5(3) . . ?
As1 O32 W5 124.1(3) . . ?
W4 O32 W5 93.4(2) . . ?
As1 O33 W6 125.1(3) . . ?
As1 O33 W7 125.2(3) . . ?
W6 O33 W7 93.5(2) . . ?
As1 O34 W1 123.3(4) . . ?
As1 O34 W3 121.6(4) . . ?
W1 O34 W3 93.4(2) . . ?
As1 O34 W2 124.4(3) . . ?
W1 O34 W2 93.2(2) . . ?
W3 O34 W2 92.4(3) . . ?
W4 O35 W10 163.1(4) . . ?
W5 O36 W11 164.1(4) . . ?
W6 O37 W12 163.3(4) . . ?
W7 O38 W13 162.2(4) . . ?
W8 O39 W14 163.8(4) . . ?
W9 O40 W15 164.3(4) . . ?
W10 O41 W15 149.8(4) . . ?
W11 O42 W10 122.1(4) . . ?
W12 O43 W11 157.1(4) . . ?
W12 O44 W13 121.2(3) . . ?
W12 O44 Na4 131.2(3) . . ?
W13 O44 Na4 107.6(3) . . ?
W13 O45 W14 149.0(4) . . ?
W15 O46 W14 120.4(3) . . ?
W15 O47 Fe2 142.3(4) . . ?
W10 O48 Fe1 139.9(4) . . ?
W11 O49 Fe1 132.8(3) . . ?
W11 O49 Fe2 122.4(3) . 2_766 ?
Fe1 O49 Fe2 103.7(3) . 2_766 ?
W12 O50 Fe1 133.7(3) . 2_766 ?
W12 O50 Fe2 120.9(3) . 2_766 ?
Fe1 O50 Fe2 104.0(3) 2_766 2_766 ?
W13 O51 Fe1 142.2(4) . 2_766 ?
W14 O52 Fe2 143.1(4) . . ?
As2 O53 W15 123.7(3) . . ?
As2 O53 W14 122.6(3) . . ?
W15 O53 W14 93.0(2) . . ?
As2 O54 W11 125.9(3) . . ?
As2 O54 W10 125.3(3) . . ?
W11 O54 W10 93.3(2) . . ?
As2 O55 W12 124.9(4) . . ?
As2 O55 W13 124.9(4) . . ?
W12 O55 W13 93.9(2) . . ?
As2 O56 Fe2 121.6(3) . . ?
As2 O56 Fe1 119.0(3) . . ?
Fe2 O56 Fe1 95.6(3) . . ?
As2 O56 Fe1 118.7(3) . 2_766 ?
Fe2 O56 Fe1 94.4(3) . 2_766 ?
Fe1 O56 Fe1 102.6(3) . 2_766 ?
O9W Na1 O9W 180.0(4) . 2_656 ?
O9W Na1 O13 96.3(3) . . ?
O9W Na1 O13 83.7(3) 2_656 . ?
O9W Na1 O13 83.7(3) . 2_656 ?
O9W Na1 O13 96.3(3) 2_656 2_656 ?
O13 Na1 O13 180.000(1) . 2_656 ?
O9W Na1 O2W 81.5(3) . . ?
O9W Na1 O2W 98.5(3) 2_656 . ?
O13 Na1 O2W 86.8(2) . . ?
O13 Na1 O2W 93.2(2) 2_656 . ?
O9W Na1 O2W 98.5(3) . 2_656 ?
O9W Na1 O2W 81.5(3) 2_656 2_656 ?
O13 Na1 O2W 93.2(2) . 2_656 ?
O13 Na1 O2W 86.8(2) 2_656 2_656 ?
O2W Na1 O2W 180.000(1) . 2_656 ?
O9W Na1 Na3 138.0(2) . 2_656 ?
O9W Na1 Na3 42.0(2) 2_656 2_656 ?
O13 Na1 Na3 79.05(18) . 2_656 ?
O13 Na1 Na3 100.95(18) 2_656 2_656 ?
O2W Na1 Na3 138.8(2) . 2_656 ?
O2W Na1 Na3 41.2(2) 2_656 2_656 ?
O8 Na2 O6W 136.7(3) 1_565 . ?
O8 Na2 O12 144.2(3) 1_565 . ?
O6W Na2 O12 74.8(3) . . ?
O8 Na2 O10W 78.9(3) 1_565 . ?
O6W Na2 O10W 81.4(3) . . ?
O12 Na2 O10W 131.0(3) . . ?
O8 Na2 O8W 78.4(3) 1_565 . ?
O6W Na2 O8W 86.8(3) . . ?
O12 Na2 O8W 89.5(3) . . ?
O10W Na2 O8W 131.5(4) . . ?
O8 Na2 O3W 85.7(3) 1_565 . ?
O6W Na2 O3W 132.4(3) . . ?
O12 Na2 O3W 76.6(3) . . ?
O10W Na2 O3W 89.8(3) . . ?
O8W Na2 O3W 130.2(3) . . ?
O2W Na3 O9W 81.8(3) . . ?
O2W Na3 O14 106.1(3) . . ?
O9W Na3 O14 83.3(3) . . ?
O2W Na3 O11W 97.6(3) . . ?
O9W Na3 O11W 172.9(4) . . ?
O14 Na3 O11W 90.1(3) . . ?
O2W Na3 O13W 86.5(3) . 2_656 ?
O9W Na3 O13W 100.9(3) . 2_656 ?
O14 Na3 O13W 167.2(3) . 2_656 ?
O11W Na3 O13W 86.1(3) . 2_656 ?
O2W Na3 O15 155.3(3) . 2_756 ?
O9W Na3 O15 85.5(3) . 2_756 ?
O14 Na3 O15 93.3(3) . 2_756 ?
O11W Na3 O15 97.5(3) . 2_756 ?
O13W Na3 O15 75.1(3) 2_656 2_756 ?
O2W Na3 Na4 108.6(2) . 2_656 ?
O9W Na3 Na4 71.3(2) . 2_656 ?
O14 Na3 Na4 132.9(3) . 2_656 ?
O11W Na3 Na4 115.4(3) . 2_656 ?
O13W Na3 Na4 40.4(2) 2_656 2_656 ?
O15 Na3 Na4 46.95(17) 2_756 2_656 ?
O5W Na4 O16W 103.7(4) . . ?
O5W Na4 O13W 128.4(4) . . ?
O16W Na4 O13W 119.4(4) . . ?
O5W Na4 O44 84.9(3) . . ?
O16W Na4 O44 96.4(3) . . ?
O13W Na4 O44 114.6(3) . . ?
O5W Na4 O15 76.4(3) . 1_455 ?
O16W Na4 O15 86.6(3) . 1_455 ?
O13W Na4 O15 79.1(3) . 1_455 ?
O44 Na4 O15 161.3(3) . 1_455 ?
O5W Na4 Na3 86.9(3) . 2_656 ?
O16W Na4 Na3 130.4(3) . 2_656 ?
O13W Na4 Na3 44.0(2) . 2_656 ?
O44 Na4 Na3 133.0(2) . 2_656 ?
O15 Na4 Na3 48.50(19) 1_455 2_656 ?
O17W Na5 O18W 94.1(4) . . ?
O17W Na5 O4W 160.5(4) . . ?
O18W Na5 O4W 105.3(4) . . ?
O17W Na5 O17W 88.1(3) . 2_665 ?
O18W Na5 O17W 84.5(3) . 2_665 ?
O4W Na5 O17W 92.4(3) . 2_665 ?
O17W Na5 O20W 77.8(3) . . ?
O18W Na5 O20W 164.7(4) . . ?
O4W Na5 O20W 83.0(3) . . ?
O17W Na5 O20W 82.2(4) 2_665 . ?
O17W Na5 O6 104.4(3) . . ?
O18W Na5 O6 81.2(3) . . ?
O4W Na5 O6 80.3(3) . . ?
O17W Na5 O6 161.6(3) 2_665 . ?
O20W Na5 O6 113.3(3) . . ?
O17W Na5 Na5 44.7(2) . 2_665 ?
O18W Na5 Na5 89.0(3) . 2_665 ?
O4W Na5 Na5 132.7(3) . 2_665 ?
O17W Na5 Na5 43.4(2) 2_665 2_665 ?
O20W Na5 Na5 76.1(3) . 2_665 ?
O6 Na5 Na5 147.0(3) . 2_665 ?
O22W Na6 O26W 172.0(5) . . ?
O22W Na6 O20W 100.1(4) . . ?
O26W Na6 O20W 87.8(4) . . ?
O22W Na6 O4W 88.2(4) . . ?
O26W Na6 O4W 90.9(4) . . ?
O20W Na6 O4W 85.6(4) . . ?
O22W Na6 O1 92.4(4) . 1_455 ?
O26W Na6 O1 79.6(4) . 1_455 ?
O20W Na6 O1 165.5(4) . 1_455 ?
O4W Na6 O1 87.5(3) . 1_455 ?
O22W Na6 O29W 86.7(6) . . ?
O26W Na6 O29W 92.0(7) . . ?
O20W Na6 O29W 110.9(6) . . ?
O4W Na6 O29W 163.4(6) . . ?
O1 Na6 O29W 77.0(6) 1_455 . ?
Na3 O2W Na1 96.9(3) . . ?
Na6 O4W Na5 93.6(3) . . ?
Na1 O9W Na3 96.5(3) . . ?
Na4 O13W Na3 95.6(3) . 2_656 ?
Na5 O17W Na5 91.9(3) . 2_665 ?
Na6 O20W Na5 92.7(4) . . ?

loop_
_geom_bond_atom_site_label_1
_geom_bond_atom_site_label_2
_geom_bond_distance
_geom_bond_site_symmetry_2
_geom_bond_publ_flag
Fe1 O48 1.894(7) . ?
Fe1 O51 1.898(7) 2_766 ?
Fe1 O50 2.016(7) 2_766 ?
Fe1 O49 2.018(7) . ?
Fe1 O56 2.171(7) . ?
Fe1 O56 2.193(6) 2_766 ?
Fe2 O52 1.981(7) . ?
Fe2 O47 1.986(7) . ?
Fe2 O1W 2.004(8) . ?
Fe2 O49 2.022(7) 2_766 ?
Fe2 O50 2.034(7) 2_766 ?
Fe2 O56 2.138(7) . ?
As1 O32 1.667(7) . ?
As1 O31 1.668(7) . ?
As1 O33 1.672(6) . ?
As1 O34 1.716(7) . ?
As2 O55 1.673(6) . ?
As2 O54 1.676(7) . ?
As2 O53 1.685(6) . ?
As2 O56 1.739(7) . ?
W1 O1 1.723(7) . ?
W1 O24 1.856(7) . ?
W1 O19 1.902(7) . ?
W1 O18 1.935(7) . ?
W1 O16 1.957(7) . ?
W1 O34 2.308(6) . ?
W2 O2 1.716(7) . ?
W2 O17 1.896(7) . ?
W2 O16 1.902(7) . ?
W2 O21 1.915(7) . ?
W2 O20 1.954(7) . ?
W2 O34 2.351(7) . ?
W3 O3 1.722(8) . ?
W3 O23 1.860(7) . ?
W3 O22 1.894(7) . ?
W3 O18 1.952(7) . ?
W3 O17 1.999(7) . ?
W3 O34 2.345(7) . ?
W4 O4 1.727(6) . ?
W4 O35 1.847(7) . ?
W4 O25 1.908(7) . ?
W4 O26 1.917(7) . ?
W4 O19 1.957(7) . ?
W4 O32 2.315(6) . ?
W5 O5 1.718(7) . ?
W5 O20 1.891(7) . ?
W5 O36 1.904(7) . ?
W5 O27 1.908(7) . ?
W5 O26 1.931(6) . ?
W5 O32 2.323(7) . ?
W6 O6 1.716(7) . ?
W6 O37 1.884(7) . ?
W6 O27 1.911(7) . ?
W6 O21 1.914(7) . ?
W6 O28 1.921(7) . ?
W6 O33 2.303(6) . ?
W7 O7 1.722(7) . ?
W7 O38 1.859(7) . ?
W7 O29 1.911(7) . ?
W7 O28 1.941(7) . ?
W7 O22 1.965(7) . ?
W7 O33 2.332(6) . ?
W8 O8 1.720(7) . ?
W8 O39 1.832(8) . ?
W8 O29 1.907(7) . ?
W8 O30 1.938(7) . ?
W8 O23 1.984(7) . ?
W8 O31 2.325(7) . ?
W9 O9 1.727(6) . ?
W9 O40 1.810(7) . ?
W9 O25 1.902(7) . ?
W9 O30 1.934(7) . ?
W9 O24 1.990(7) . ?
W9 O31 2.311(6) . ?
W10 O10 1.716(7) . ?
W10 O48 1.848(7) . ?
W10 O41 1.913(7) . ?
W10 O42 1.948(7) . ?
W10 O35 1.978(7) . ?
W10 O54 2.311(7) . ?
W11 O11 1.706(7) . ?
W11 O42 1.890(7) . ?
W11 O36 1.915(7) . ?
W11 O43 1.935(7) . ?
W11 O49 1.959(7) . ?
W11 O54 2.307(6) . ?
W12 O12 1.724(6) . ?
W12 O43 1.884(7) . ?
W12 O44 1.916(6) . ?
W12 O37 1.933(8) . ?
W12 O50 1.950(7) . ?
W12 O55 2.304(6) . ?
W13 O13 1.704(7) . ?
W13 O51 1.836(7) . ?
W13 O45 1.902(7) . ?
W13 O44 1.967(6) . ?
W13 O38 1.971(7) . ?
W13 O55 2.323(7) . ?
W14 O14 1.732(7) . ?
W14 O52 1.803(7) . ?
W14 O45 1.926(7) . ?
W14 O46 1.940(7) . ?
W14 O39 2.018(7) . ?
W14 O53 2.330(7) . ?
W15 O15 1.730(6) . ?
W15 O47 1.798(7) . ?
W15 O46 1.928(7) . ?
W15 O41 1.938(7) . ?
W15 O40 2.046(7) . ?
W15 O53 2.298(6) . ?
O1 Na6 2.444(9) 1_655 ?
O6 Na5 2.471(8) . ?
O8 Na2 2.329(8) 1_545 ?
O12 Na2 2.438(8) . ?
O13 Na1 2.405(7) . ?
O14 Na3 2.422(9) . ?
O15 Na4 2.595(8) 1_655 ?
O15 Na3 2.659(8) 2_756 ?
O44 Na4 2.405(8) . ?
O49 Fe2 2.022(7) 2_766 ?
O50 Fe1 2.016(7) 2_766 ?
O50 Fe2 2.034(7) 2_766 ?
O51 Fe1 1.898(7) 2_766 ?
O56 Fe1 2.193(6) 2_766 ?
Na1 O9W 2.399(8) . ?
Na1 O9W 2.399(8) 2_656 ?
Na1 O13 2.405(7) 2_656 ?
Na1 O2W 2.417(8) . ?
Na1 O2W 2.417(8) 2_656 ?
Na1 Na3 3.593(5) 2_656 ?
Na2 O8 2.329(8) 1_565 ?
Na2 O6W 2.416(9) . ?
Na2 O10W 2.438(10) . ?
Na2 O8W 2.452(10) . ?
Na2 O3W 2.455(10) . ?
Na3 O2W 2.384(9) . ?
Na3 O9W 2.419(9) . ?
Na3 O11W 2.457(10) . ?
Na3 O13W 2.467(10) 2_656 ?
Na3 O15 2.659(8) 2_756 ?
Na3 Na4 3.535(7) 2_656 ?
Na4 O5W 2.259(9) . ?
Na4 O16W 2.292(10) . ?
Na4 O13W 2.303(10) . ?
Na4 O15 2.595(8) 1_455 ?
Na4 Na3 3.535(7) 2_656 ?
Na5 O17W 2.371(10) . ?
Na5 O18W 2.377(11) . ?
Na5 O4W 2.424(9) . ?
Na5 O17W 2.428(9) 2_665 ?
Na5 O20W 2.463(11) . ?
Na5 Na5 3.449(10) 2_665 ?
Na6 O22W 2.280(13) . ?
Na6 O26W 2.338(14) . ?
Na6 O20W 2.381(11) . ?
Na6 O4W 2.386(10) . ?
Na6 O1 2.444(9) 1_455 ?
Na6 O29W 2.49(3) . ?
O13W Na3 2.467(10) 2_656 ?
O17W Na5 2.428(9) 2_665 ?

loop_
_geom_torsion_atom_site_label_1
_geom_torsion_atom_site_label_2
_geom_torsion_atom_site_label_3
_geom_torsion_atom_site_label_4
_geom_torsion
_geom_torsion_site_symmetry_1
_geom_torsion_site_symmetry_2
_geom_torsion_site_symmetry_3
_geom_torsion_site_symmetry_4
_geom_torsion_publ_flag
O24 W1 O1 Na6 -95.3(9) . . . 1_655 ?
O19 W1 O1 Na6 -4.2(9) . . . 1_655 ?
O18 W1 O1 Na6 171.7(8) . . . 1_655 ?
O16 W1 O1 Na6 84.6(9) . . . 1_655 ?
O34 W1 O1 Na6 124.9(15) . . . 1_655 ?
O37 W6 O6 Na5 163.8(6) . . . . ?
O27 W6 O6 Na5 75.7(7) . . . . ?
O21 W6 O6 Na5 -11.2(7) . . . . ?
O28 W6 O6 Na5 -102.6(7) . . . . ?
O33 W6 O6 Na5 -109(2) . . . . ?
O39 W8 O8 Na2 20.6(17) . . . 1_545 ?
O29 W8 O8 Na2 -72.6(17) . . . 1_545 ?
O30 W8 O8 Na2 115.7(16) . . . 1_545 ?
O23 W8 O8 Na2 -156.7(16) . . . 1_545 ?
O31 W8 O8 Na2 132.0(17) . . . 1_545 ?
O43 W12 O12 Na2 38.6(6) . . . . ?
O44 W12 O12 Na2 -141.3(5) . . . . ?
O37 W12 O12 Na2 -52.0(6) . . . . ?
O50 W12 O12 Na2 127.2(6) . . . . ?
O55 W12 O12 Na2 -155(3) . . . . ?
O51 W13 O13 Na1 -40.4(6) . . . . ?
O45 W13 O13 Na1 53.3(6) . . . . ?
O44 W13 O13 Na1 -131.0(6) . . . . ?
O38 W13 O13 Na1 141.9(6) . . . . ?
O55 W13 O13 Na1 -137(2) . . . . ?
O52 W14 O14 Na3 25.4(5) . . . . ?
O45 W14 O14 Na3 -70.0(4) . . . . ?
O46 W14 O14 Na3 121.2(4) . . . . ?
O39 W14 O14 Na3 -154.7(4) . . . . ?
O53 W14 O14 Na3 149(2) . . . . ?
O47 W15 O15 Na4 -135.4(5) . . . 1_655 ?
O46 W15 O15 Na4 129.9(5) . . . 1_655 ?
O41 W15 O15 Na4 -38.5(5) . . . 1_655 ?
O40 W15 O15 Na4 46.1(5) . . . 1_655 ?
O53 W15 O15 Na4 95.4(17) . . . 1_655 ?
O47 W15 O15 Na3 111.0(4) . . . 2_756 ?
O46 W15 O15 Na3 16.2(4) . . . 2_756 ?
O41 W15 O15 Na3 -152.2(4) . . . 2_756 ?
O40 W15 O15 Na3 -67.6(4) . . . 2_756 ?
O53 W15 O15 Na3 -18(2) . . . 2_756 ?
O2 W2 O16 W1 -173.5(4) . . . . ?
O17 W2 O16 W1 -72.0(4) . . . . ?
O21 W2 O16 W1 15.9(10) . . . . ?
O20 W2 O16 W1 84.3(4) . . . . ?
O34 W2 O16 W1 1.5(4) . . . . ?
O1 W1 O16 W2 171.5(4) . . . . ?
O24 W1 O16 W2 -8.6(10) . . . . ?
O19 W1 O16 W2 -86.0(4) . . . . ?
O18 W1 O16 W2 72.3(4) . . . . ?
O34 W1 O16 W2 -1.5(4) . . . . ?
O2 W2 O17 W3 175.0(4) . . . . ?
O16 W2 O17 W3 71.7(4) . . . . ?
O21 W2 O17 W3 -82.7(4) . . . . ?
O20 W2 O17 W3 -9.9(9) . . . . ?
O34 W2 O17 W3 0.2(3) . . . . ?
O3 W3 O17 W2 -172.7(4) . . . . ?
O23 W3 O17 W2 6.5(9) . . . . ?
O22 W3 O17 W2 84.7(4) . . . . ?
O18 W3 O17 W2 -73.0(4) . . . . ?
O34 W3 O17 W2 -0.2(3) . . . . ?
O1 W1 O18 W3 -176.5(4) . . . . ?
O24 W1 O18 W3 79.5(4) . . . . ?
O19 W1 O18 W3 -6.6(10) . . . . ?
O16 W1 O18 W3 -76.9(4) . . . . ?
O34 W1 O18 W3 -4.3(4) . . . . ?
O3 W3 O18 W1 176.9(4) . . . . ?
O23 W3 O18 W1 -79.5(4) . . . . ?
O22 W3 O18 W1 7.3(10) . . . . ?
O17 W3 O18 W1 77.5(4) . . . . ?
O34 W3 O18 W1 4.2(3) . . . . ?
O1 W1 O19 W4 -120.1(8) . . . . ?
O24 W1 O19 W4 -16.5(8) . . . . ?
O18 W1 O19 W4 70.1(12) . . . . ?
O16 W1 O19 W4 140.2(8) . . . . ?
O34 W1 O19 W4 67.9(8) . . . . ?
O4 W4 O19 W1 121.1(8) . . . . ?
O35 W4 O19 W1 -51.3(16) . . . . ?
O25 W4 O19 W1 18.5(8) . . . . ?
O26 W4 O19 W1 -140.0(8) . . . . ?
O32 W4 O19 W1 -67.6(8) . . . . ?
O5 W5 O20 W2 -124.6(9) . . . . ?
O36 W5 O20 W2 50.3(16) . . . . ?
O27 W5 O20 W2 -21.4(9) . . . . ?
O26 W5 O20 W2 136.1(9) . . . . ?
O32 W5 O20 W2 64.4(9) . . . . ?
O2 W2 O20 W5 121.0(9) . . . . ?
O17 W2 O20 W5 -54.1(13) . . . . ?
O16 W2 O20 W5 -136.1(9) . . . . ?
O21 W2 O20 W5 20.0(9) . . . . ?
O34 W2 O20 W5 -63.9(9) . . . . ?
O6 W6 O21 W2 125.3(10) . . . . ?
O37 W6 O21 W2 -37.0(18) . . . . ?
O27 W6 O21 W2 23.7(10) . . . . ?
O28 W6 O21 W2 -135.0(11) . . . . ?
O33 W6 O21 W2 -62.4(10) . . . . ?
O2 W2 O21 W6 -123.6(10) . . . . ?
O17 W2 O21 W6 134.8(11) . . . . ?
O16 W2 O21 W6 47.0(15) . . . . ?
O20 W2 O21 W6 -22.2(10) . . . . ?
O34 W2 O21 W6 60.8(10) . . . . ?
O3 W3 O22 W7 119.2(8) . . . . ?
O23 W3 O22 W7 16.0(8) . . . . ?
O18 W3 O22 W7 -71.3(12) . . . . ?
O17 W3 O22 W7 -141.1(8) . . . . ?
O34 W3 O22 W7 -68.3(8) . . . . ?
O7 W7 O22 W3 -120.8(8) . . . . ?
O38 W7 O22 W3 53.2(14) . . . . ?
O29 W7 O22 W3 -18.3(8) . . . . ?
O28 W7 O22 W3 140.0(8) . . . . ?
O33 W7 O22 W3 68.0(8) . . . . ?
O3 W3 O23 W8 -119.9(8) . . . . ?
O22 W3 O23 W8 -16.9(9) . . . . ?
O18 W3 O23 W8 139.3(9) . . . . ?
O17 W3 O23 W8 61.0(12) . . . . ?
O34 W3 O23 W8 67.4(8) . . . . ?
O8 W8 O23 W3 121.4(9) . . . . ?
O39 W8 O23 W3 -49.3(15) . . . . ?
O29 W8 O23 W3 19.3(8) . . . . ?
O30 W8 O23 W3 -139.6(9) . . . . ?
O31 W8 O23 W3 -67.4(8) . . . . ?
O1 W1 O24 W9 122.6(9) . . . . ?
O19 W1 O24 W9 19.8(9) . . . . ?
O18 W1 O24 W9 -137.2(9) . . . . ?
O16 W1 O24 W9 -57.3(13) . . . . ?
O34 W1 O24 W9 -64.1(9) . . . . ?
O9 W9 O24 W1 -125.0(9) . . . . ?
O40 W9 O24 W1 42.8(16) . . . . ?
O25 W9 O24 W1 -22.3(9) . . . . ?
O30 W9 O24 W1 137.2(9) . . . . ?
O31 W9 O24 W1 64.7(9) . . . . ?
O9 W9 O25 W4 128.5(10) . . . . ?
O40 W9 O25 W4 -131.1(11) . . . . ?
O30 W9 O25 W4 -29.8(16) . . . . ?
O24 W9 O25 W4 34.3(10) . . . . ?
O31 W9 O25 W4 -47.8(10) . . . . ?
O4 W4 O25 W9 -128.6(10) . . . . ?
O35 W4 O25 W9 131.5(11) . . . . ?
O26 W4 O25 W9 34.6(16) . . . . ?
O19 W4 O25 W9 -34.2(10) . . . . ?
O32 W4 O25 W9 48.2(10) . . . . ?
O4 W4 O26 W5 177.5(4) . . . . ?
O35 W4 O26 W5 -82.3(5) . . . . ?
O25 W4 O26 W5 14.1(11) . . . . ?
O19 W4 O26 W5 82.4(5) . . . . ?
O32 W4 O26 W5 -0.2(4) . . . . ?
O5 W5 O26 W4 177.2(5) . . . . ?
O20 W5 O26 W4 -83.4(5) . . . . ?
O36 W5 O26 W4 80.4(5) . . . . ?
O27 W5 O26 W4 -1.3(11) . . . . ?
O32 W5 O26 W4 0.2(4) . . . . ?
O5 W5 O27 W6 122.9(8) . . . . ?
O20 W5 O27 W6 24.1(8) . . . . ?
O36 W5 O27 W6 -140.5(9) . . . . ?
O26 W5 O27 W6 -58.6(13) . . . . ?
O32 W5 O27 W6 -60.0(8) . . . . ?
O6 W6 O27 W5 -121.1(8) . . . . ?
O37 W6 O27 W5 141.4(9) . . . . ?
O21 W6 O27 W5 -23.9(8) . . . . ?
O28 W6 O27 W5 54.4(13) . . . . ?
O33 W6 O27 W5 59.5(8) . . . . ?
O6 W6 O28 W7 -177.9(4) . . . . ?
O37 W6 O28 W7 -79.3(4) . . . . ?
O27 W6 O28 W7 6.6(11) . . . . ?
O21 W6 O28 W7 84.1(4) . . . . ?
O33 W6 O28 W7 1.2(4) . . . . ?
O7 W7 O28 W6 -179.5(4) . . . . ?
O38 W7 O28 W6 79.3(4) . . . . ?
O29 W7 O28 W6 -15.2(10) . . . . ?
O22 W7 O28 W6 -83.3(4) . . . . ?
O33 W7 O28 W6 -1.2(4) . . . . ?
O8 W8 O29 W7 -126.9(10) . . . . ?
O39 W8 O29 W7 132.3(10) . . . . ?
O30 W8 O29 W7 32.0(15) . . . . ?
O23 W8 O29 W7 -32.2(10) . . . . ?
O31 W8 O29 W7 49.2(10) . . . . ?
O7 W7 O29 W8 127.8(10) . . . . ?
O38 W7 O29 W8 -131.2(10) . . . . ?
O28 W7 O29 W8 -36.3(15) . . . . ?
O22 W7 O29 W8 32.3(10) . . . . ?
O33 W7 O29 W8 -49.6(10) . . . . ?
O9 W9 O30 W8 178.2(4) . . . . ?
O40 W9 O30 W8 77.8(4) . . . . ?
O25 W9 O30 W8 -23.1(10) . . . . ?
O24 W9 O30 W8 -86.0(4) . . . . ?
O31 W9 O30 W8 -4.2(4) . . . . ?
O8 W8 O30 W9 -178.5(4) . . . . ?
O39 W8 O30 W9 -77.5(4) . . . . ?
O29 W8 O30 W9 22.3(10) . . . . ?
O23 W8 O30 W9 85.8(4) . . . . ?
O31 W8 O30 W9 4.2(4) . . . . ?
O32 As1 O31 W9 -53.5(5) . . . . ?
O33 As1 O31 W9 -179.2(4) . . . . ?
O34 As1 O31 W9 63.1(5) . . . . ?
O32 As1 O31 W8 179.0(4) . . . . ?
O33 As1 O31 W8 53.3(5) . . . . ?
O34 As1 O31 W8 -64.5(5) . . . . ?
O9 W9 O31 As1 -122.6(16) . . . . ?
O40 W9 O31 As1 127.6(5) . . . . ?
O25 W9 O31 As1 36.0(5) . . . . ?
O30 W9 O31 As1 -136.8(5) . . . . ?
O24 W9 O31 As1 -46.4(4) . . . . ?
O9 W9 O31 W8 17.1(18) . . . . ?
O40 W9 O31 W8 -92.6(3) . . . . ?
O25 W9 O31 W8 175.7(3) . . . . ?
O30 W9 O31 W8 3.0(3) . . . . ?
O24 W9 O31 W8 93.4(3) . . . . ?
O8 W8 O31 As1 119.7(19) . . . . ?
O39 W8 O31 As1 -127.6(5) . . . . ?
O29 W8 O31 As1 -36.2(5) . . . . ?
O30 W8 O31 As1 136.7(5) . . . . ?
O23 W8 O31 As1 47.2(4) . . . . ?
O8 W8 O31 W9 -20(2) . . . . ?
O39 W8 O31 W9 92.7(3) . . . . ?
O29 W8 O31 W9 -175.9(3) . . . . ?
O30 W8 O31 W9 -3.0(3) . . . . ?
O23 W8 O31 W9 -92.5(3) . . . . ?
O31 As1 O32 W4 54.4(5) . . . . ?
O33 As1 O32 W4 -179.7(4) . . . . ?
O34 As1 O32 W4 -62.6(5) . . . . ?
O31 As1 O32 W5 179.2(4) . . . . ?
O33 As1 O32 W5 -54.9(5) . . . . ?
O34 As1 O32 W5 62.2(5) . . . . ?
O4 W4 O32 As1 122.5(18) . . . . ?
O35 W4 O32 As1 -127.9(5) . . . . ?
O25 W4 O32 As1 -37.3(5) . . . . ?
O26 W4 O32 As1 137.2(5) . . . . ?
O19 W4 O32 As1 47.9(5) . . . . ?
O4 W4 O32 W5 -15(2) . . . . ?
O35 W4 O32 W5 95.1(3) . . . . ?
O25 W4 O32 W5 -174.3(3) . . . . ?
O26 W4 O32 W5 0.1(3) . . . . ?
O19 W4 O32 W5 -89.2(3) . . . . ?
O5 W5 O32 As1 -156.0(17) . . . . ?
O20 W5 O32 As1 -46.2(4) . . . . ?
O36 W5 O32 As1 129.8(5) . . . . ?
O27 W5 O32 As1 41.4(4) . . . . ?
O26 W5 O32 As1 -138.0(5) . . . . ?
O5 W5 O32 W4 -18(2) . . . . ?
O20 W5 O32 W4 91.7(3) . . . . ?
O36 W5 O32 W4 -92.3(3) . . . . ?
O27 W5 O32 W4 179.3(3) . . . . ?
O26 W5 O32 W4 -0.1(3) . . . . ?
O32 As1 O33 W6 54.7(5) . . . . ?
O31 As1 O33 W6 -179.6(4) . . . . ?
O34 As1 O33 W6 -61.9(5) . . . . ?
O32 As1 O33 W7 -179.5(4) . . . . ?
O31 As1 O33 W7 -53.7(5) . . . . ?
O34 As1 O33 W7 63.9(5) . . . . ?
O6 W6 O33 As1 144(2) . . . . ?
O37 W6 O33 As1 -127.5(4) . . . . ?
O27 W6 O33 As1 -40.5(4) . . . . ?
O21 W6 O33 As1 45.3(4) . . . . ?
O28 W6 O33 As1 137.5(5) . . . . ?
O6 W6 O33 W7 6(2) . . . . ?
O37 W6 O33 W7 94.1(3) . . . . ?
O27 W6 O33 W7 -178.9(3) . . . . ?
O21 W6 O33 W7 -93.1(3) . . . . ?
O28 W6 O33 W7 -0.9(3) . . . . ?
O7 W7 O33 As1 -126.4(17) . . . . ?
O38 W7 O33 As1 127.9(4) . . . . ?
O29 W7 O33 As1 37.1(4) . . . . ?
O28 W7 O33 As1 -137.4(5) . . . . ?
O22 W7 O33 As1 -47.7(4) . . . . ?
O7 W7 O33 W6 11.9(19) . . . . ?
O38 W7 O33 W6 -93.8(3) . . . . ?
O29 W7 O33 W6 175.4(3) . . . . ?
O28 W7 O33 W6 0.9(2) . . . . ?
O22 W7 O33 W6 90.7(3) . . . . ?
O32 As1 O34 W1 60.5(5) . . . . ?
O31 As1 O34 W1 -59.2(5) . . . . ?
O33 As1 O34 W1 -179.8(4) . . . . ?
O32 As1 O34 W3 179.7(3) . . . . ?
O31 As1 O34 W3 59.9(4) . . . . ?
O33 As1 O34 W3 -60.6(4) . . . . ?
O32 As1 O34 W2 -61.6(5) . . . . ?
O31 As1 O34 W2 178.6(4) . . . . ?
O33 As1 O34 W2 58.1(5) . . . . ?
O1 W1 O34 As1 -176.5(15) . . . . ?
O24 W1 O34 As1 42.6(4) . . . . ?
O19 W1 O34 As1 -46.1(4) . . . . ?
O18 W1 O34 As1 134.9(5) . . . . ?
O16 W1 O34 As1 -134.5(5) . . . . ?
O1 W1 O34 W3 51.7(17) . . . . ?
O24 W1 O34 W3 -89.2(3) . . . . ?
O19 W1 O34 W3 -177.9(3) . . . . ?
O18 W1 O34 W3 3.0(3) . . . . ?
O16 W1 O34 W3 93.6(3) . . . . ?
O1 W1 O34 W2 -40.9(18) . . . . ?
O24 W1 O34 W2 178.2(3) . . . . ?
O19 W1 O34 W2 89.5(3) . . . . ?
O18 W1 O34 W2 -89.6(3) . . . . ?
O16 W1 O34 W2 1.0(3) . . . . ?
O3 W3 O34 As1 179.7(15) . . . . ?
O23 W3 O34 As1 -43.6(4) . . . . ?
O22 W3 O34 As1 45.2(4) . . . . ?
O18 W3 O34 As1 -136.1(5) . . . . ?
O17 W3 O34 As1 133.7(4) . . . . ?
O3 W3 O34 W1 -47.3(17) . . . . ?
O23 W3 O34 W1 89.4(3) . . . . ?
O22 W3 O34 W1 178.2(3) . . . . ?
O18 W3 O34 W1 -3.0(3) . . . . ?
O17 W3 O34 W1 -93.3(3) . . . . ?
O3 W3 O34 W2 46.1(17) . . . . ?
O23 W3 O34 W2 -177.2(3) . . . . ?
O22 W3 O34 W2 -88.4(3) . . . . ?
O18 W3 O34 W2 90.3(3) . . . . ?
O17 W3 O34 W2 0.1(2) . . . . ?
O2 W2 O34 As1 179(48) . . . . ?
O17 W2 O34 As1 -131.7(5) . . . . ?
O16 W2 O34 As1 133.8(5) . . . . ?
O21 W2 O34 As1 -40.0(4) . . . . ?
O20 W2 O34 As1 44.2(4) . . . . ?
O2 W2 O34 W1 45(3) . . . . ?
O17 W2 O34 W1 93.4(3) . . . . ?
O16 W2 O34 W1 -1.1(3) . . . . ?
O21 W2 O34 W1 -174.9(3) . . . . ?
O20 W2 O34 W1 -90.7(3) . . . . ?
O2 W2 O34 W3 -49(3) . . . . ?
O17 W2 O34 W3 -0.1(2) . . . . ?
O16 W2 O34 W3 -94.6(3) . . . . ?
O21 W2 O34 W3 91.6(3) . . . . ?
O20 W2 O34 W3 175.8(3) . . . . ?
O4 W4 O35 W10 -119.8(13) . . . . ?
O25 W4 O35 W10 -16.6(13) . . . . ?
O26 W4 O35 W10 140.5(13) . . . . ?
O19 W4 O35 W10 53(2) . . . . ?
O32 W4 O35 W10 68.8(13) . . . . ?
O10 W10 O35 W4 118.4(13) . . . . ?
O48 W10 O35 W4 -71.0(18) . . . . ?
O41 W10 O35 W4 16.2(13) . . . . ?
O42 W10 O35 W4 -141.0(13) . . . . ?
O54 W10 O35 W4 -69.0(13) . . . . ?
O5 W5 O36 W11 118.8(14) . . . . ?
O20 W5 O36 W11 -56(2) . . . . ?
O27 W5 O36 W11 15.5(14) . . . . ?
O26 W5 O36 W11 -142.1(15) . . . . ?
O32 W5 O36 W11 -70.4(14) . . . . ?
O11 W11 O36 W5 -116.8(14) . . . . ?
O42 W11 O36 W5 142.8(14) . . . . ?
O43 W11 O36 W5 -13.0(14) . . . . ?
O49 W11 O36 W5 50(2) . . . . ?
O54 W11 O36 W5 70.2(14) . . . . ?
O6 W6 O37 W12 -121.8(14) . . . . ?
O27 W6 O37 W12 -20.1(14) . . . . ?
O21 W6 O37 W12 41(2) . . . . ?
O28 W6 O37 W12 138.2(14) . . . . ?
O33 W6 O37 W12 66.0(14) . . . . ?
O12 W12 O37 W6 119.1(14) . . . . ?
O43 W12 O37 W6 17.3(14) . . . . ?
O44 W12 O37 W6 -139.5(14) . . . . ?
O50 W12 O37 W6 -58(2) . . . . ?
O55 W12 O37 W6 -66.4(14) . . . . ?
O7 W7 O38 W13 115.4(13) . . . . ?
O29 W7 O38 W13 12.1(13) . . . . ?
O28 W7 O38 W13 -144.7(13) . . . . ?
O22 W7 O38 W13 -58.6(18) . . . . ?
O33 W7 O38 W13 -73.4(12) . . . . ?
O13 W13 O38 W7 -114.4(13) . . . . ?
O51 W13 O38 W7 74.0(17) . . . . ?
O45 W13 O38 W7 -11.8(13) . . . . ?
O44 W13 O38 W7 145.2(13) . . . . ?
O55 W13 O38 W7 73.2(12) . . . . ?
O8 W8 O39 W14 -121.9(14) . . . . ?
O29 W8 O39 W14 -18.9(14) . . . . ?
O30 W8 O39 W14 138.0(14) . . . . ?
O23 W8 O39 W14 49(2) . . . . ?
O31 W8 O39 W14 66.7(14) . . . . ?
O14 W14 O39 W8 118.4(14) . . . . ?
O52 W14 O39 W8 -61.9(19) . . . . ?
O45 W14 O39 W8 18.3(14) . . . . ?
O46 W14 O39 W8 -139.8(14) . . . . ?
O53 W14 O39 W8 -67.5(14) . . . . ?
O9 W9 O40 W15 122.4(14) . . . . ?
O25 W9 O40 W15 18.7(14) . . . . ?
O30 W9 O40 W15 -138.8(14) . . . . ?
O24 W9 O40 W15 -45(2) . . . . ?
O31 W9 O40 W15 -67.0(14) . . . . ?
O15 W15 O40 W9 -121.4(14) . . . . ?
O47 W15 O40 W9 64(2) . . . . ?
O46 W15 O40 W9 139.6(15) . . . . ?
O41 W15 O40 W9 -19.5(14) . . . . ?
O53 W15 O40 W9 66.3(14) . . . . ?
O10 W10 O41 W15 123.3(8) . . . . ?
O48 W10 O41 W15 22.5(8) . . . . ?
O42 W10 O41 W15 -68.0(12) . . . . ?
O35 W10 O41 W15 -142.3(8) . . . . ?
O54 W10 O41 W15 -60.4(8) . . . . ?
O15 W15 O41 W10 -124.7(8) . . . . ?
O47 W15 O41 W10 -21.0(8) . . . . ?
O46 W15 O41 W10 84.1(11) . . . . ?
O40 W15 O41 W10 143.0(8) . . . . ?
O53 W15 O41 W10 62.5(8) . . . . ?
O11 W11 O42 W10 174.3(4) . . . . ?
O36 W11 O42 W10 -87.4(4) . . . . ?
O43 W11 O42 W10 -2.8(10) . . . . ?
O49 W11 O42 W10 76.8(4) . . . . ?
O54 W11 O42 W10 -3.9(4) . . . . ?
O10 W10 O42 W11 -179.4(4) . . . . ?
O48 W10 O42 W11 -79.2(4) . . . . ?
O41 W10 O42 W11 11.9(10) . . . . ?
O35 W10 O42 W11 86.5(4) . . . . ?
O54 W10 O42 W11 3.9(4) . . . . ?
O12 W12 O43 W11 118.2(10) . . . . ?
O44 W12 O43 W11 -62.0(14) . . . . ?
O37 W12 O43 W11 -144.6(10) . . . . ?
O50 W12 O43 W11 21.8(10) . . . . ?
O55 W12 O43 W11 -60.5(10) . . . . ?
O11 W11 O43 W12 -118.2(10) . . . . ?
O42 W11 O43 W12 58.8(14) . . . . ?
O36 W11 O43 W12 144.1(10) . . . . ?
O49 W11 O43 W12 -21.8(10) . . . . ?
O54 W11 O43 W12 59.9(10) . . . . ?
O12 W12 O44 W13 -173.9(4) . . . . ?
O43 W12 O44 W13 6.3(10) . . . . ?
O37 W12 O44 W13 89.2(4) . . . . ?
O50 W12 O44 W13 -76.9(4) . . . . ?
O55 W12 O44 W13 4.7(4) . . . . ?
O12 W12 O44 Na4 5.9(5) . . . . ?
O43 W12 O44 Na4 -173.9(6) . . . . ?
O37 W12 O44 Na4 -91.0(5) . . . . ?
O50 W12 O44 Na4 102.9(5) . . . . ?
O55 W12 O44 Na4 -175.5(5) . . . . ?
O13 W13 O44 W12 176.1(4) . . . . ?
O51 W13 O44 W12 76.8(4) . . . . ?
O45 W13 O44 W12 -14.4(10) . . . . ?
O38 W13 O44 W12 -88.2(4) . . . . ?
O55 W13 O44 W12 -4.7(3) . . . . ?
O13 W13 O44 Na4 -3.7(4) . . . . ?
O51 W13 O44 Na4 -103.1(3) . . . . ?
O45 W13 O44 Na4 165.8(6) . . . . ?
O38 W13 O44 Na4 92.0(3) . . . . ?
O55 W13 O44 Na4 175.5(4) . . . . ?
O13 W13 O45 W14 -117.3(8) . . . . ?
O51 W13 O45 W14 -17.3(8) . . . . ?
O44 W13 O45 W14 73.3(12) . . . . ?
O38 W13 O45 W14 146.8(8) . . . . ?
O55 W13 O45 W14 64.0(8) . . . . ?
O14 W14 O45 W13 118.6(8) . . . . ?
O52 W14 O45 W13 16.1(8) . . . . ?
O46 W14 O45 W13 -87.5(10) . . . . ?
O39 W14 O45 W13 -147.1(8) . . . . ?
O53 W14 O45 W13 -65.8(8) . . . . ?
O15 W15 O46 W14 170.9(4) . . . . ?
O47 W15 O46 W14 67.8(4) . . . . ?
O41 W15 O46 W14 -37.6(9) . . . . ?
O40 W15 O46 W14 -96.6(4) . . . . ?
O53 W15 O46 W14 -15.0(3) . . . . ?
O14 W14 O46 W15 -168.5(4) . . . . ?
O52 W14 O46 W15 -65.9(4) . . . . ?
O45 W14 O46 W15 37.8(9) . . . . ?
O39 W14 O46 W15 97.5(4) . . . . ?
O53 W14 O46 W15 14.9(3) . . . . ?
O15 W15 O47 Fe2 -142.4(6) . . . . ?
O46 W15 O47 Fe2 -42.2(6) . . . . ?
O41 W15 O47 Fe2 114.3(6) . . . . ?
O40 W15 O47 Fe2 32.4(15) . . . . ?
O53 W15 O47 Fe2 29.8(6) . . . . ?
O52 Fe2 O47 W15 18.5(7) . . . . ?
O1W Fe2 O47 W15 107.0(6) . . . . ?
O49 Fe2 O47 W15 -75.9(19) 2_766 . . . ?
O50 Fe2 O47 W15 -149.4(6) 2_766 . . . ?
O56 Fe2 O47 W15 -69.5(6) . . . . ?
O10 W10 O48 Fe1 142.6(6) . . . . ?
O41 W10 O48 Fe1 -114.6(6) . . . . ?
O42 W10 O48 Fe1 41.8(6) . . . . ?
O35 W10 O48 Fe1 -27.9(15) . . . . ?
O54 W10 O48 Fe1 -29.9(6) . . . . ?
O51 Fe1 O48 W10 -113.0(6) 2_766 . . . ?
O50 Fe1 O48 W10 149.3(6) 2_766 . . . ?
O49 Fe1 O48 W10 -17.3(6) . . . . ?
O56 Fe1 O48 W10 69.6(6) . . . . ?
O56 Fe1 O48 W10 58.5(19) 2_766 . . . ?
O11 W11 O49 Fe1 -134.2(5) . . . . ?
O42 W11 O49 Fe1 -33.8(5) . . . . ?
O36 W11 O49 Fe1 59.0(12) . . . . ?
O43 W11 O49 Fe1 122.2(5) . . . . ?
O54 W11 O49 Fe1 38.6(4) . . . . ?
O11 W11 O49 Fe2 59.7(4) . . . 2_766 ?
O42 W11 O49 Fe2 160.1(4) . . . 2_766 ?
O36 W11 O49 Fe2 -107.0(10) . . . 2_766 ?
O43 W11 O49 Fe2 -43.9(4) . . . 2_766 ?
O54 W11 O49 Fe2 -127.4(4) . . . 2_766 ?
O48 Fe1 O49 W11 10.8(5) . . . . ?
O51 Fe1 O49 W11 110.8(5) 2_766 . . . ?
O50 Fe1 O49 W11 -120.7(8) 2_766 . . . ?
O56 Fe1 O49 W11 -81.5(5) . . . . ?
O56 Fe1 O49 W11 -159.3(5) 2_766 . . . ?
O48 Fe1 O49 Fe2 178.7(3) . . . 2_766 ?
O51 Fe1 O49 Fe2 -81.3(3) 2_766 . . 2_766 ?
O50 Fe1 O49 Fe2 47.3(10) 2_766 . . 2_766 ?
O56 Fe1 O49 Fe2 86.4(3) . . . 2_766 ?
O56 Fe1 O49 Fe2 8.6(3) 2_766 . . 2_766 ?
O12 W12 O50 Fe1 137.0(5) . . . 2_766 ?
O43 W12 O50 Fe1 -121.5(5) . . . 2_766 ?
O44 W12 O50 Fe1 35.3(5) . . . 2_766 ?
O37 W12 O50 Fe1 -46.1(14) . . . 2_766 ?
O55 W12 O50 Fe1 -37.5(4) . . . 2_766 ?
O12 W12 O50 Fe2 -58.7(4) . . . 2_766 ?
O43 W12 O50 Fe2 42.9(4) . . . 2_766 ?
O44 W12 O50 Fe2 -160.4(4) . . . 2_766 ?
O37 W12 O50 Fe2 118.3(11) . . . 2_766 ?
O55 W12 O50 Fe2 126.9(4) . . . 2_766 ?
O13 W13 O51 Fe1 -137.9(6) . . . 2_766 ?
O45 W13 O51 Fe1 118.9(6) . . . 2_766 ?
O44 W13 O51 Fe1 -37.1(6) . . . 2_766 ?
O38 W13 O51 Fe1 33.7(14) . . . 2_766 ?
O55 W13 O51 Fe1 34.5(6) . . . 2_766 ?
O14 W14 O52 Fe2 139.9(6) . . . . ?
O45 W14 O52 Fe2 -118.6(7) . . . . ?
O46 W14 O52 Fe2 36.7(7) . . . . ?
O39 W14 O52 Fe2 -39.7(14) . . . . ?
O53 W14 O52 Fe2 -34.2(6) . . . . ?
O47 Fe2 O52 W14 -15.0(7) . . . . ?
O1W Fe2 O52 W14 -106.0(7) . . . . ?
O49 Fe2 O52 W14 155.1(7) 2_766 . . . ?
O50 Fe2 O52 W14 79.0(15) 2_766 . . . ?
O56 Fe2 O52 W14 74.2(7) . . . . ?
O55 As2 O53 W15 -178.2(4) . . . . ?
O54 As2 O53 W15 58.8(5) . . . . ?
O56 As2 O53 W15 -59.1(5) . . . . ?
O55 As2 O53 W14 -58.2(5) . . . . ?
O54 As2 O53 W14 178.8(4) . . . . ?
O56 As2 O53 W14 61.0(4) . . . . ?
O15 W15 O53 As2 180(100) . . . . ?
O47 W15 O53 As2 49.1(4) . . . . ?
O46 W15 O53 As2 143.8(5) . . . . ?
O41 W15 O53 As2 -45.4(4) . . . . ?
O40 W15 O53 As2 -130.1(4) . . . . ?
O15 W15 O53 W14 46.6(18) . . . . ?
O47 W15 O53 W14 -83.9(3) . . . . ?
O46 W15 O53 W14 10.7(2) . . . . ?
O41 W15 O53 W14 -178.4(3) . . . . ?
O40 W15 O53 W14 96.8(3) . . . . ?
O14 W14 O53 As2 -173(2) . . . . ?
O52 W14 O53 As2 -48.7(4) . . . . ?
O45 W14 O53 As2 45.2(4) . . . . ?
O46 W14 O53 As2 -144.5(5) . . . . ?
O39 W14 O53 As2 129.7(4) . . . . ?
O14 W14 O53 W15 -39(3) . . . . ?
O52 W14 O53 W15 85.1(3) . . . . ?
O45 W14 O53 W15 179.0(3) . . . . ?
O46 W14 O53 W15 -10.7(2) . . . . ?
O39 W14 O53 W15 -96.5(3) . . . . ?
O55 As2 O54 W11 54.6(5) . . . . ?
O53 As2 O54 W11 177.1(4) . . . . ?
O56 As2 O54 W11 -64.4(5) . . . . ?
O55 As2 O54 W10 -178.6(4) . . . . ?
O53 As2 O54 W10 -56.1(5) . . . . ?
O56 As2 O54 W10 62.4(5) . . . . ?
O11 W11 O54 As2 127(2) . . . . ?
O42 W11 O54 As2 141.9(5) . . . . ?
O36 W11 O54 As2 -125.8(5) . . . . ?
O43 W11 O54 As2 -37.6(5) . . . . ?
O49 W11 O54 As2 48.7(4) . . . . ?
O11 W11 O54 W10 -12(2) . . . . ?
O42 W11 O54 W10 2.8(3) . . . . ?
O36 W11 O54 W10 95.0(3) . . . . ?
O43 W11 O54 W10 -176.8(3) . . . . ?
O49 W11 O54 W10 -90.4(3) . . . . ?
O10 W10 O54 As2 -165.5(19) . . . . ?
O48 W10 O54 As2 -51.3(4) . . . . ?
O41 W10 O54 As2 41.0(4) . . . . ?
O42 W10 O54 As2 -142.2(5) . . . . ?
O35 W10 O54 As2 129.3(5) . . . . ?
O10 W10 O54 W11 -26(2) . . . . ?
O48 W10 O54 W11 88.2(3) . . . . ?
O41 W10 O54 W11 -179.5(3) . . . . ?
O42 W10 O54 W11 -2.7(2) . . . . ?
O35 W10 O54 W11 -91.3(3) . . . . ?
O54 As2 O55 W12 -55.0(5) . . . . ?
O53 As2 O55 W12 -177.2(4) . . . . ?
O56 As2 O55 W12 63.5(5) . . . . ?
O54 As2 O55 W13 179.1(4) . . . . ?
O53 As2 O55 W13 56.8(5) . . . . ?
O56 As2 O55 W13 -62.4(5) . . . . ?
O12 W12 O55 As2 -128(3) . . . . ?
O43 W12 O55 As2 39.0(4) . . . . ?
O44 W12 O55 As2 -141.7(5) . . . . ?
O37 W12 O55 As2 128.8(5) . . . . ?
O50 W12 O55 As2 -49.1(4) . . . . ?
O12 W12 O55 W13 11(3) . . . . ?
O43 W12 O55 W13 177.2(3) . . . . ?
O44 W12 O55 W13 -3.4(3) . . . . ?
O37 W12 O55 W13 -93.0(3) . . . . ?
O50 W12 O55 W13 89.1(3) . . . . ?
O13 W13 O55 As2 148(2) . . . . ?
O51 W13 O55 As2 50.0(4) . . . . ?
O45 W13 O55 As2 -42.3(4) . . . . ?
O44 W13 O55 As2 141.6(5) . . . . ?
O38 W13 O55 As2 -130.2(4) . . . . ?
O13 W13 O55 W12 9(2) . . . . ?
O51 W13 O55 W12 -88.2(3) . . . . ?
O45 W13 O55 W12 179.4(3) . . . . ?
O44 W13 O55 W12 3.4(3) . . . . ?
O38 W13 O55 W12 91.6(3) . . . . ?
O55 As2 O56 Fe2 119.0(4) . . . . ?
O54 As2 O56 Fe2 -120.3(4) . . . . ?
O53 As2 O56 Fe2 -1.2(5) . . . . ?
O55 As2 O56 Fe1 -123.0(4) . . . . ?
O54 As2 O56 Fe1 -2.3(4) . . . . ?
O53 As2 O56 Fe1 116.9(4) . . . . ?
O55 As2 O56 Fe1 3.0(5) . . . 2_766 ?
O54 As2 O56 Fe1 123.7(4) . . . 2_766 ?
O53 As2 O56 Fe1 -117.2(4) . . . 2_766 ?
O52 Fe2 O56 As2 -44.6(4) . . . . ?
O47 Fe2 O56 As2 45.5(4) . . . . ?
O1W Fe2 O56 As2 -48(5) . . . . ?
O49 Fe2 O56 As2 -135.6(4) 2_766 . . . ?
O50 Fe2 O56 As2 136.4(4) 2_766 . . . ?
O52 Fe2 O56 Fe1 -173.7(3) . . . . ?
O47 Fe2 O56 Fe1 -83.6(3) . . . . ?
O1W Fe2 O56 Fe1 -177(93) . . . . ?
O49 Fe2 O56 Fe1 95.3(3) 2_766 . . . ?
O50 Fe2 O56 Fe1 7.3(2) 2_766 . . . ?
O52 Fe2 O56 Fe1 83.2(3) . . . 2_766 ?
O47 Fe2 O56 Fe1 173.2(3) . . . 2_766 ?
O1W Fe2 O56 Fe1 80(5) . . . 2_766 ?
O49 Fe2 O56 Fe1 -7.9(3) 2_766 . . 2_766 ?
O50 Fe2 O56 Fe1 -95.8(3) 2_766 . . 2_766 ?
O48 Fe1 O56 As2 -44.7(4) . . . . ?
O51 Fe1 O56 As2 147.6(11) 2_766 . . . ?
O50 Fe1 O56 As2 -138.3(4) 2_766 . . . ?
O49 Fe1 O56 As2 53.1(4) . . . . ?
O56 Fe1 O56 As2 133.3(5) 2_766 . . . ?
O48 Fe1 O56 Fe2 86.2(3) . . . . ?
O51 Fe1 O56 Fe2 -81.5(13) 2_766 . . . ?
O50 Fe1 O56 Fe2 -7.4(2) 2_766 . . . ?
O49 Fe1 O56 Fe2 -176.0(3) . . . . ?
O56 Fe1 O56 Fe2 -95.8(3) 2_766 . . . ?
O48 Fe1 O56 Fe1 -178.0(3) . . . 2_766 ?
O51 Fe1 O56 Fe1 14.2(14) 2_766 . . 2_766 ?
O50 Fe1 O56 Fe1 88.4(3) 2_766 . . 2_766 ?
O49 Fe1 O56 Fe1 -80.2(3) . . . 2_766 ?
O56 Fe1 O56 Fe1 0.0 2_766 . . 2_766 ?
W13 O13 Na1 O9W -67.7(6) . . . . ?
W13 O13 Na1 O9W 112.3(6) . . . 2_656 ?
W13 O13 Na1 O13 91(100) . . . 2_656 ?
W13 O13 Na1 O2W 13.4(6) . . . . ?
W13 O13 Na1 O2W -166.6(6) . . . 2_656 ?
W13 O13 Na1 Na3 154.5(6) . . . 2_656 ?
W12 O12 Na2 O8 -69.8(8) . . . 1_565 ?
W12 O12 Na2 O6W 86.1(6) . . . . ?
W12 O12 Na2 O10W 149.9(5) . . . . ?
W12 O12 Na2 O8W -0.7(6) . . . . ?
W12 O12 Na2 O3W -132.4(6) . . . . ?
W14 O14 Na3 O2W 24.1(5) . . . . ?
W14 O14 Na3 O9W 103.6(4) . . . . ?
W14 O14 Na3 O11W -73.8(4) . . . . ?
W14 O14 Na3 O13W -146.4(14) . . . 2_656 ?
W14 O14 Na3 O15 -171.3(4) . . . 2_756 ?
W14 O14 Na3 Na4 160.3(3) . . . 2_656 ?
W12 O44 Na4 O5W -90.0(5) . . . . ?
W13 O44 Na4 O5W 89.8(4) . . . . ?
W12 O44 Na4 O16W 13.3(6) . . . . ?
W13 O44 Na4 O16W -166.9(4) . . . . ?
W12 O44 Na4 O13W 139.8(5) . . . . ?
W13 O44 Na4 O13W -40.4(5) . . . . ?
W12 O44 Na4 O15 -85.2(10) . . . 1_455 ?
W13 O44 Na4 O15 94.6(9) . . . 1_455 ?
W12 O44 Na4 Na3 -171.1(3) . . . 2_656 ?
W13 O44 Na4 Na3 8.7(5) . . . 2_656 ?
W6 O6 Na5 O17W -26.9(8) . . . . ?
W6 O6 Na5 O18W -119.0(7) . . . . ?
W6 O6 Na5 O4W 133.8(7) . . . . ?
W6 O6 Na5 O17W -158.4(9) . . . 2_665 ?
W6 O6 Na5 O20W 55.8(8) . . . . ?
W6 O6 Na5 Na5 -44.7(10) . . . 2_665 ?
O9W Na3 O2W Na1 13.6(3) . . . . ?
O14 Na3 O2W Na1 94.2(3) . . . . ?
O11W Na3 O2W Na1 -173.5(3) . . . . ?
O13W Na3 O2W Na1 -87.9(3) 2_656 . . . ?
O15 Na3 O2W Na1 -46.3(9) 2_756 . . . ?
Na4 Na3 O2W Na1 -53.4(3) 2_656 . . . ?
O9W Na1 O2W Na3 -13.8(3) . . . . ?
O9W Na1 O2W Na3 166.2(3) 2_656 . . . ?
O13 Na1 O2W Na3 -110.6(3) . . . . ?
O13 Na1 O2W Na3 69.4(3) 2_656 . . . ?
O2W Na1 O2W Na3 130(100) 2_656 . . . ?
Na3 Na1 O2W Na3 180.000(1) 2_656 . . . ?
O22W Na6 O4W Na5 -82.7(4) . . . . ?
O26W Na6 O4W Na5 105.2(4) . . . . ?
O20W Na6 O4W Na5 17.5(3) . . . . ?
O1 Na6 O4W Na5 -175.2(3) 1_455 . . . ?
O29W Na6 O4W Na5 -155(2) . . . . ?
O17W Na5 O4W Na6 -26.2(11) . . . . ?
O18W Na5 O4W Na6 149.9(3) . . . . ?
O17W Na5 O4W Na6 64.9(4) 2_665 . . . ?
O20W Na5 O4W Na6 -17.0(3) . . . . ?
O6 Na5 O4W Na6 -132.1(3) . . . . ?
Na5 Na5 O4W Na6 46.7(5) 2_665 . . . ?
O9W Na1 O9W Na3 -74(100) 2_656 . . . ?
O13 Na1 O9W Na3 99.4(3) . . . . ?
O13 Na1 O9W Na3 -80.6(3) 2_656 . . . ?
O2W Na1 O9W Na3 13.6(3) . . . . ?
O2W Na1 O9W Na3 -166.4(3) 2_656 . . . ?
Na3 Na1 O9W Na3 180.000(2) 2_656 . . . ?
O2W Na3 O9W Na1 -13.7(3) . . . . ?
O14 Na3 O9W Na1 -121.2(3) . . . . ?
O11W Na3 O9W Na1 -100(3) . . . . ?
O13W Na3 O9W Na1 71.1(3) 2_656 . . . ?
O15 Na3 O9W Na1 145.0(3) 2_756 . . . ?
Na4 Na3 O9W Na1 99.1(3) 2_656 . . . ?
O5W Na4 O13W Na3 23.4(5) . . . 2_656 ?
O16W Na4 O13W Na3 -119.2(4) . . . 2_656 ?
O44 Na4 O13W Na3 127.2(3) . . . 2_656 ?
O15 Na4 O13W Na3 -39.4(3) 1_455 . . 2_656 ?
O18W Na5 O17W Na5 -84.4(4) . . . 2_665 ?
O4W Na5 O17W Na5 91.9(10) . . . 2_665 ?
O17W Na5 O17W Na5 0.0 2_665 . . 2_665 ?
O20W Na5 O17W Na5 82.4(4) . . . 2_665 ?
O6 Na5 O17W Na5 -166.4(4) . . . 2_665 ?
O22W Na6 O20W Na5 70.2(5) . . . . ?
O26W Na6 O20W Na5 -108.3(5) . . . . ?
O4W Na6 O20W Na5 -17.2(4) . . . . ?
O1 Na6 O20W Na5 -78.8(17) 1_455 . . . ?
O29W Na6 O20W Na5 160.5(6) . . . . ?
O17W Na5 O20W Na6 -166.2(4) . . . . ?
O18W Na5 O20W Na6 -106.8(14) . . . . ?
O4W Na5 O20W Na6 17.0(3) . . . . ?
O17W Na5 O20W Na6 -76.4(4) 2_665 . . . ?
O6 Na5 O20W Na6 93.3(4) . . . . ?
Na5 Na5 O20W Na6 -120.2(4) 2_665 . . . ?
